data_7719309
loop_
_publ_author_name
'Zhang, Rong-Yan'
'Zhu, Ting'
'Zhang, Jin'
'Shao, Dong-Sheng'
'Ma, Ying-Zhao'
'Peng, Guo'
'Ren, Xiao-Ming'

_publ_section_title
;
 A single-component white-light-emitting hybrid copper(I) halide
 constructed using a supramolecular cation for WLEDs.
;
_journal_issue 38
_journal_name_full 'Dalton transactions (Cambridge, England : 2003)'
_journal_page_first 14359
_journal_page_last 14366
_journal_paper_doi 10.1039/d5dt01801c
_journal_volume 54
_journal_year 2025
_chemical_formula_moiety 'Cu2 I4, 1.717(C12 H24 O6), 0.283(C12 H23 O6), 2(C10 H18 N)'
_chemical_formula_sum 'C44 H83.72 Cu2 I4 N2 O12'
_chemical_formula_weight 1467.52
_space_group_crystal_system monoclinic
_space_group_IT_number 15
_space_group_name_Hall '-C 2yc'
_space_group_name_H-M_alt 'C 1 2/c 1'
_atom_sites_solution_hydrogens geom
_atom_sites_solution_primary dual
_audit_creation_date 2025-03-07
_audit_creation_method
;
Olex2 1.5
(compiled 2022.04.07 svn.rca3783a0 for OlexSys, GUI svn.r6498)
;
_audit_update_record
;
2025-07-07 deposited with the CCDC.	2025-08-26 downloaded from the CCDC.
;
_cell_angle_alpha 90
_cell_angle_beta 130.77
_cell_angle_gamma 90
_cell_formula_units_Z 8
_cell_length_a 39.0514(9)
_cell_length_b 15.4788(3)
_cell_length_c 25.5006(6)
_cell_measurement_reflns_used 39738
_cell_measurement_temperature 293(2)
_cell_measurement_theta_max 29.5100
_cell_measurement_theta_min 2.0540
_cell_volume 11673.8(4)
_computing_molecular_graphics 'Olex2 1.5 (Dolomanov et al., 2009)'
_computing_publication_material 'Olex2 1.5 (Dolomanov et al., 2009)'
_computing_structure_refinement 'SHELXL 2018/3 (Sheldrick, 2015)'
_computing_structure_solution 'SHELXT 2018/2 (Sheldrick, 2018)'
_diffrn_ambient_temperature 293(2)
_diffrn_measured_fraction_theta_full 0.993
_diffrn_measured_fraction_theta_max 0.867
_diffrn_measurement_device_type 'multiwire proportional'
_diffrn_measurement_method 'phi and omega scans'
_diffrn_radiation_monochromator graphite
_diffrn_radiation_type MoK\a
_diffrn_radiation_wavelength 0.71073
_diffrn_reflns_av_R_equivalents 0.0397
_diffrn_reflns_av_unetI/netI 0.0356
_diffrn_reflns_Laue_measured_fraction_full 0.993
_diffrn_reflns_Laue_measured_fraction_max 0.867
_diffrn_reflns_limit_h_max 52
_diffrn_reflns_limit_h_min -54
_diffrn_reflns_limit_k_max 20
_diffrn_reflns_limit_k_min -19
_diffrn_reflns_limit_l_max 33
_diffrn_reflns_limit_l_min -35
_diffrn_reflns_number 113737
_diffrn_reflns_point_group_measured_fraction_full 0.993
_diffrn_reflns_point_group_measured_fraction_max 0.867
_diffrn_reflns_theta_full 25.242
_diffrn_reflns_theta_max 29.666
_diffrn_reflns_theta_min 2.065
_exptl_absorpt_coefficient_mu 2.896
_exptl_absorpt_correction_type none
_exptl_crystal_colour 'clear whiteish white'
_exptl_crystal_colour_lustre clear
_exptl_crystal_colour_modifier whiteish
_exptl_crystal_colour_primary white
_exptl_crystal_density_diffrn 1.670
_exptl_crystal_description cube
_exptl_crystal_F_000 5822
_exptl_crystal_size_max 0.02
_exptl_crystal_size_mid 0.02
_exptl_crystal_size_min 0.02
_refine_diff_density_max 0.944
_refine_diff_density_min -0.764
_refine_diff_density_rms 0.085
_refine_ls_extinction_method none
_refine_ls_goodness_of_fit_ref 1.044
_refine_ls_hydrogen_treatment constr
_refine_ls_matrix_type full
_refine_ls_number_parameters 1087
_refine_ls_number_reflns 14344
_refine_ls_number_restraints 3753
_refine_ls_restrained_S_all 1.078
_refine_ls_R_factor_all 0.0870
_refine_ls_R_factor_gt 0.0521
_refine_ls_shift/su_max 0.001
_refine_ls_shift/su_mean 0.000
_refine_ls_structure_factor_coef Fsqd
_refine_ls_weighting_details 'w=1/[\s^2^(Fo^2^)+(0.0622P)^2^+43.4301P] where P=(Fo^2^+2Fc^2^)/3'
_refine_ls_weighting_scheme calc
_refine_ls_wR_factor_gt 0.1445
_refine_ls_wR_factor_ref 0.1638
_reflns_Friedel_coverage 0.000
_reflns_number_gt 8784
_reflns_number_total 14344
_reflns_threshold_expression 'I > 2\s(I)'
_cod_data_source_file d5dt01801c1.cif
_cod_data_source_block 1
_cod_depositor_comments 'Adding full bibliography for 7719309.cif.'
_cod_original_cell_volume 11674.2(4)
_cod_database_code 7719309
_shelx_shelxl_version_number 2018/3
_shelx_space_group_comment
;
The symmetry employed for this shelxl refinement is uniquely defined
by the following loop, which should always be used as a source of
symmetry information in preference to the above space-group names.
They are only intended as comments.
;
_olex2_refinement_description
;
1. Fixed Uiso
 At 1.2 times of:
  All C(H) groups, All C(H,H) groups, All N(H,H,H,H,H,H) groups
2. Restrained distances
 C1-C3 = C1-C4 = C2-C5 = C5-C10 = C5-C6 = C10-C9 = C8-C7
 1.53 with sigma of 0.02
 C1-C2 = C3-C7 = C4-C9 = C7-C6
 1.54 with sigma of 0.02
 C9-C8
 1.52 with sigma of 0.02
 C1A-C3A = C1A-C4A = C2A-C6A = C6A-C5A = C6A-C7A = C5A-C10A = C9A-C8A
 1.53 with sigma of 0.02
 C1A-C2A = C3A-C8A = C4A-C10A = C8A-C7A
 1.54 with sigma of 0.02
 C10A-C9A
 1.52 with sigma of 0.02
 C29A-C28A = C29A-C26A = C30A-C31A = C31A-C25A = C31A-C32A = C25A-C23A = C24A-
 C27A
 1.53 with sigma of 0.02
 C29A-C30A = C28A-C27A = C26A-C23A = C27A-C32A
 1.54 with sigma of 0.02
 C23A-C24A
 1.52 with sigma of 0.02
 O6-C11 = O6-C22 = O1-C12 = O1-C13 = O2-C14 = O3-C16 = O3-C17 = O4-C19 = O4-
 C18 = O5-C21
 1.43 with sigma of 0.02
 O2-C15 = O5-C20
 1.42 with sigma of 0.02
 C11-C12 = C13-C14 = C15-C16 = C17-C18 = C19-C20 = C21-C22
 1.49 with sigma of 0.02
 C1-C7 = C1-C9
 2.52 with sigma of 0.04
 C1-C5
 2.54 with sigma of 0.04
 C3-C8 = C3-C6 = C4-C10 = C5-C7
 2.51 with sigma of 0.04
 C4-C8 = C2-C10 = C2-C6 = C5-C9 = C10-C8 = C8-C6
 2.5 with sigma of 0.04
 C9-C7
 2.49 with sigma of 0.04
 C1A-C8A = C1A-C10A
 2.52 with sigma of 0.04
 C1A-C6A
 2.54 with sigma of 0.04
 C3A-C9A = C3A-C7A = C4A-C5A = C6A-C8A
 2.51 with sigma of 0.04
 C4A-C9A = C2A-C5A = C2A-C7A = C6A-C10A = C5A-C9A = C9A-C7A
 2.5 with sigma of 0.04
 C10A-C8A
 2.49 with sigma of 0.04
 C29A-C27A = C29A-C23A
 2.52 with sigma of 0.04
 C29A-C31A
 2.54 with sigma of 0.04
 C28A-C24A = C28A-C32A = C26A-C25A = C31A-C27A
 2.51 with sigma of 0.04
 C26A-C24A = C30A-C25A = C30A-C32A = C31A-C23A = C25A-C24A = C24A-C32A
 2.5 with sigma of 0.04
 C23A-C27A
 2.49 with sigma of 0.04
 O6-C12 = O6-C21 = O1-C11 = O1-C14 = O3-C15 = O4-C20 = O5-C22 = O5-C19
 2.37 with sigma of 0.04
 O2-C13 = O2-C16 = O3-C18
 2.38 with sigma of 0.04
 O4-C17
 2.36 with sigma of 0.04
 C1-C3 \\sim C1-C4 \\sim C1-C2 \\sim C5-C10 \\sim C10-C9 \\sim C9-C8 \\sim
C8-C7 \\sim C7-C6 \\sim C6-C5 \\sim C3-
 C7 \\sim C4-C9 \\sim C2-C5
 with sigma of 0.02
 C3-C4 \\sim C4-C2 \\sim C2-C3 \\sim C5-C7 \\sim C7-C9 \\sim C9-C5 \\sim C10-C6
\\sim C10-C8 \\sim C8-C6
 with sigma of 0.04
 C5-C8 \\sim C9-C6 \\sim C7-C10
 with sigma of 0.05
 C1A-C3A \\sim C1A-C4A \\sim C1A-C2A \\sim C6A-C5A \\sim C5A-C10A \\sim
C10A-C9A \\sim C9A-C8A \\sim C8A-
 C7A \\sim C7A-C6A \\sim C3A-C8A \\sim C4A-C10A \\sim C2A-C6A
 with sigma of 0.02
 C3A-C4A \\sim C4A-C2A \\sim C2A-C3A \\sim C6A-C8A \\sim C8A-C10A \\sim
C10A-C6A \\sim C5A-C7A \\sim C5A-
 C9A \\sim C9A-C7A
 with sigma of 0.04
 C6A-C9A \\sim C10A-C7A \\sim C8A-C5A
 with sigma of 0.05
 N1-C1A \\sim N1-C1
 with sigma of 0.02
 C29A-C28A \\sim C29A-C26A \\sim C29A-C30A \\sim C31A-C25A \\sim C25A-C23A
\\sim C23A-C24A \\sim C24A-
 C27A \\sim C27A-C32A \\sim C32A-C31A \\sim C28A-C27A \\sim C26A-C23A \\sim
C30A-C31A
 with sigma of 0.02
 C28A-C26A \\sim C26A-C30A \\sim C30A-C28A \\sim C31A-C27A \\sim C27A-C23A
\\sim C23A-C31A \\sim C25A-
 C32A \\sim C25A-C24A \\sim C24A-C32A
 with sigma of 0.04
 C31A-C24A \\sim C23A-C32A \\sim C27A-C25A
 with sigma of 0.05
 N2-C23A \\sim N2-C23
 with sigma of 0.02
 O6-C11 \\sim O6-C22 \\sim O1-C12 \\sim O1-C13 \\sim O2-C14 \\sim O2-C15 \\sim
O3-C16 \\sim O3-C17 \\sim O4-
 C18 \\sim O4-C19 \\sim O5-C20 \\sim O5-C21
 with sigma of 0.02
 C11-C12 \\sim C13-C14 \\sim C15-C16 \\sim C17-C18 \\sim C19-C20 \\sim C21-C22
 with sigma of 0.02
 C12-C13 \\sim C14-C15 \\sim C16-C17 \\sim C18-C19 \\sim C20-C21 \\sim C22-C11
 with sigma of 0.04
 O6-C12 \\sim O1-C14 \\sim O2-C16 \\sim O3-C18 \\sim O4-C20 \\sim O5-C22 \\sim
O1-C11 \\sim O2-C13 \\sim O3-
 C15 \\sim O4-C17 \\sim O5-C19 \\sim O6-C21
 with sigma of 0.04
 O6-C11 \\sim O6A-C11A
 with sigma of 0.02
 O6-C22 \\sim O6A-C22A
 with sigma of 0.02
 O1-C12 \\sim O1A-C12A
 with sigma of 0.02
 O1-C13 \\sim O1A-C13A
 with sigma of 0.02
 O2-C14 \\sim O2A-C14A
 with sigma of 0.02
 O2-C15 \\sim O2A-C15A
 with sigma of 0.02
 O3-C16 \\sim O3A-C16A
 with sigma of 0.02
 O3-C17 \\sim O3A-C17A
 with sigma of 0.02
 O4-C18 \\sim O4A-C18A
 with sigma of 0.02
 O4-C19 \\sim O4A-C19A
 with sigma of 0.02
 O5-C20 \\sim O5A-C20A
 with sigma of 0.02
 O5-C21 \\sim O5A-C21A
 with sigma of 0.02
 C11-C12 \\sim C11A-C12A
 with sigma of 0.02
 C13-C14 \\sim C13A-C14A
 with sigma of 0.02
 C15-C16 \\sim C15A-C16A
 with sigma of 0.02
 C17-C18 \\sim C17A-C18A
 with sigma of 0.02
 C19-C20 \\sim C19A-C20A
 with sigma of 0.02
 C21-C22 \\sim C21A-C22A
 with sigma of 0.02
 O6-C12 \\sim O6A-C12A
 with sigma of 0.04
 O6-C21 \\sim O6A-C21A
 with sigma of 0.04
 O1-C11 \\sim O1A-C11A
 with sigma of 0.04
 O1-C14 \\sim O1A-C14A
 with sigma of 0.04
 O2-C13 \\sim O2A-C13A
 with sigma of 0.04
 O2-C16 \\sim O2A-C16A
 with sigma of 0.04
 O3-C15 \\sim O3A-C15A
 with sigma of 0.04
 O3-C18 \\sim O3A-C18A
 with sigma of 0.04
 O4-C17 \\sim O4A-C17A
 with sigma of 0.04
 O4-C20 \\sim O4A-C20A
 with sigma of 0.04
 O5-C19 \\sim O5A-C19A
 with sigma of 0.04
 O5-C22 \\sim O5A-C22A
 with sigma of 0.04
 C11-C22 \\sim C11A-C22A
 with sigma of 0.04
 C12-C13 \\sim C12A-C13A
 with sigma of 0.04
 C14-C15 \\sim C14A-C15A
 with sigma of 0.04
 C16-C17 \\sim C16A-C17A
 with sigma of 0.04
 C18-C19 \\sim C18A-C19A
 with sigma of 0.04
 C20-C21 \\sim C20A-C21A
 with sigma of 0.04
 O11-C42 \\sim O11A-C42A
 with sigma of 0.02
 O11-C43 \\sim O11A-C43A
 with sigma of 0.02
 O7-C35 \\sim O7A-C35A
 with sigma of 0.02
 O7-C34 \\sim O7A-C34A
 with sigma of 0.02
 O12-C44 \\sim O12A-C44A
 with sigma of 0.02
 O12-C33 \\sim O12A-C33A
 with sigma of 0.02
 O8-C36 \\sim O8A-C36A
 with sigma of 0.02
 O8-C37 \\sim O8A-C37A
 with sigma of 0.02
 O9-C38 \\sim O9A-C38A
 with sigma of 0.02
 O9-C39 \\sim O9A-C39A
 with sigma of 0.02
 O10-C41 \\sim O10A-C41A
 with sigma of 0.02
 O10-C40 \\sim O10A-C40A
 with sigma of 0.02
 C42-C41 \\sim C42A-C41A
 with sigma of 0.02
 C43-C44 \\sim C43A-C44A
 with sigma of 0.02
 C38-C37 \\sim C38A-C37A
 with sigma of 0.02
 C35-C36 \\sim C35A-C36A
 with sigma of 0.02
 C34-C33 \\sim C34A-C33A
 with sigma of 0.02
 C40-C39 \\sim C40A-C39A
 with sigma of 0.02
 O11-C44 \\sim O11A-C44A
 with sigma of 0.04
 O11-C41 \\sim O11A-C41A
 with sigma of 0.04
 O7-C36 \\sim O7A-C36A
 with sigma of 0.04
 O7-C33 \\sim O7A-C33A
 with sigma of 0.04
 O12-C43 \\sim O12A-C43A
 with sigma of 0.04
 O12-C34 \\sim O12A-C34A
 with sigma of 0.04
 O8-C38 \\sim O8A-C38A
 with sigma of 0.04
 O8-C35 \\sim O8A-C35A
 with sigma of 0.04
 O9-C37 \\sim O9A-C37A
 with sigma of 0.04
 O9-C40 \\sim O9A-C40A
 with sigma of 0.04
 O10-C42 \\sim O10A-C42A
 with sigma of 0.04
 O10-C39 \\sim O10A-C39A
 with sigma of 0.04
 C42-C43 \\sim C42A-C43A
 with sigma of 0.04
 C44-C33 \\sim C44A-C33A
 with sigma of 0.04
 C41-C40 \\sim C41A-C40A
 with sigma of 0.04
 C38-C39 \\sim C38A-C39A
 with sigma of 0.04
 C35-C34 \\sim C35A-C34A
 with sigma of 0.04
 C36-C37 \\sim C36A-C37A
 with sigma of 0.04
 C41-C42 \\sim C41A-C42A \\sim C39-C40 \\sim C39A-C40A \\sim C38-C37 \\sim
C38A-C37A \\sim C35-C36 ~
 C35A-C36A \\sim C33-C34 \\sim C33A-C34A \\sim C43-C44 \\sim C43A-C44A
 with sigma of 0.02
 O11-C43 \\sim O11-C42 \\sim O11A-C43A \\sim O11A-C42A \\sim O10-C41 \\sim
O10-C40 \\sim O10A-C41A ~
 O10A-C40A \\sim O9-C39 \\sim O9-C38 \\sim O9A-C39A \\sim O9A-C38A \\sim O8-C37
\\sim O8A-C37A \\sim O8-C36
 \\sim O8A-C36A \\sim O7-C35 \\sim O7-C34 \\sim O7A-C34A \\sim O12-C33 \\sim
O12A-C33A
 with sigma of 0.02
3. Uiso/Uaniso restraints and constraints
C1 \\sim C2 \\sim C3 \\sim C4 \\sim C5 \\sim C6 \\sim C7 \\sim C8 \\sim C9
\\sim C10: within 2A with sigma of 0.01 and sigma for terminal atoms of 0.02
within 2A
C1A \\sim C2A \\sim C3A \\sim C4A \\sim C5A \\sim C6A \\sim C7A \\sim C8A \\sim
C9A \\sim C10A: within 2A with sigma of 0.04 and sigma for terminal atoms of
0.08 within 2A
C1 \\sim C1A \\sim C2 \\sim C2A \\sim C3 \\sim C3A \\sim C4 \\sim C4A \\sim C5
\\sim C5A \\sim C6 \\sim C6A \\sim C7 \\sim C7A \\sim C8 \\sim C8A \\sim C9
\\sim C9A \\sim C10 \\sim C10A: within 2A with sigma of 0.01 and sigma for
terminal atoms of 0.02 within 2A
C23A \\sim C24A \\sim C25A \\sim C26A \\sim C27A \\sim C28A \\sim C29A \\sim
C30A \\sim C31A \\sim C32A: within 2A with sigma of 0.04 and sigma for terminal
atoms of 0.08 within 2A
C23 \\sim C23A \\sim C24 \\sim C24A \\sim C25 \\sim C25A \\sim C26 \\sim C26A
\\sim C27 \\sim C27A \\sim C28 \\sim C28A \\sim C29 \\sim C29A \\sim C30 \\sim
C30A \\sim C31 \\sim C31A \\sim C32 \\sim C32A: within 2A with sigma of 0.01
and sigma for terminal atoms of 0.02 within 2A
O1 \\sim O2 \\sim O3 \\sim O4 \\sim O5 \\sim O6 \\sim C11 \\sim C12 \\sim C13
\\sim C14 \\sim C15 \\sim C16 \\sim C17 \\sim C18 \\sim C19 \\sim C20 \\sim C21
\\sim C22: within 2A with sigma of 0.04 and sigma for terminal atoms of 0.08
within 2A
O1 \\sim O1A \\sim O2 \\sim O2A \\sim O3 \\sim O3A \\sim O4 \\sim O4A \\sim O5
\\sim O5A \\sim O6 \\sim O6A \\sim C11 \\sim C11A \\sim C12 \\sim C12A \\sim
C13 \\sim C13A \\sim C14 \\sim C14A \\sim C15 \\sim C15A \\sim C16 \\sim C16A
\\sim C17 \\sim C17A \\sim C18 \\sim C18A \\sim C19 \\sim C19A \\sim C20 \\sim
C20A \\sim C21 \\sim C21A \\sim C22 \\sim C22A: within 2A with sigma of 0.01
and sigma for terminal atoms of 0.02 within 2A
O7 \\sim O8 \\sim O9 \\sim O10 \\sim O11 \\sim O12 \\sim C33 \\sim C34 \\sim
C35 \\sim C36 \\sim C37 \\sim C38 \\sim C39 \\sim C40 \\sim C41 \\sim C42 \\sim
C43 \\sim C44 \\sim O7A \\sim O8A \\sim O9A \\sim O10A \\sim O11A \\sim O12A
\\sim C33A \\sim C34A \\sim C35A \\sim C36A \\sim C37A \\sim C38A \\sim C39A
\\sim C40A \\sim C41A \\sim C42A \\sim C43A \\sim C44A: within 2A with sigma of
0.01 and sigma for terminal atoms of 0.02 within 2A
4. Rigid body (RIGU) restrains
 C1, C2, C3, C4, C5, C6, C7, C8, C9, C10
 with sigma for 1-2 distances of 0.004 and sigma for 1-3 distances of 0.004
 C1A, C2A, C3A, C4A, C5A, C6A, C7A, C8A, C9A, C10A
 with sigma for 1-2 distances of 0.004 and sigma for 1-3 distances of 0.004
 C23A, C24A, C25A, C26A, C27A, C28A, C29A, C30A, C31A, C32A
 with sigma for 1-2 distances of 0.004 and sigma for 1-3 distances of 0.004
 O1, O2, O3, O4, O5, O6, C11, C12, C13, C14, C15, C16, C17, C18, C19, C20, C21,
  C22
 with sigma for 1-2 distances of 0.004 and sigma for 1-3 distances of 0.004
5. Others
 Sof(H1BD)=Sof(H1BE)=Sof(H1BF)=Sof(C1A)=Sof(C2A)=Sof(H2AA)=Sof(H2AB)=Sof(C3A)=
 Sof(H3AA)=Sof(H3AB)=Sof(C4A)=Sof(H4AA)=Sof(H4AB)=Sof(C5A)=Sof(H5AA)=Sof(H5AB)=
 Sof(C6A)=Sof(H6AA)=Sof(C7A)=Sof(H7AA)=Sof(H7AB)=Sof(C8A)=Sof(H8AA)=Sof(C9A)=
 Sof(H9AA)=Sof(H9AB)=Sof(C10A)=Sof(H10C)=1-FVAR(1)
 Sof(H1AA)=Sof(H1AB)=Sof(H1AC)=Sof(C1)=Sof(C2)=Sof(H2A)=Sof(H2B)=Sof(C3)=
 Sof(H3A)=Sof(H3B)=Sof(C4)=Sof(H4A)=Sof(H4B)=Sof(C5)=Sof(H5)=Sof(C6)=Sof(H6A)=
 Sof(H6B)=Sof(C7)=Sof(H7)=Sof(C8)=Sof(H8A)=Sof(H8B)=Sof(C9)=Sof(H9)=Sof(C10)=
 Sof(H10A)=Sof(H10B)=FVAR(1)
 Sof(H2BF)=Sof(H2BG)=Sof(H2BH)=Sof(C23A)=Sof(C24A)=Sof(H24C)=Sof(H24D)=
 Sof(C25A)=Sof(H25C)=Sof(H25D)=Sof(C26A)=Sof(H26C)=Sof(H26D)=Sof(C27A)=
 Sof(H27C)=Sof(C28A)=Sof(H28A)=Sof(H28B)=Sof(C29A)=Sof(H29C)=Sof(C30A)=
 Sof(H30A)=Sof(H30B)=Sof(C31A)=Sof(H31C)=Sof(C32A)=Sof(H32A)=Sof(H32B)=1-FVAR(2)
 Sof(H2AC)=Sof(H2AD)=Sof(H2AE)=Sof(C23)=Sof(C24)=Sof(H24A)=Sof(H24B)=Sof(C25)=
 Sof(H25A)=Sof(H25B)=Sof(C26)=Sof(H26A)=Sof(H26B)=Sof(C27)=Sof(H27A)=Sof(H27B)=
 Sof(C28)=Sof(H28)=Sof(C29)=Sof(H29A)=Sof(H29B)=Sof(C30)=Sof(H30)=Sof(C31)=
 Sof(H31A)=Sof(H31B)=Sof(C32)=Sof(H32)=FVAR(2)
 Sof(O1A)=Sof(O2A)=Sof(O3A)=Sof(O4A)=Sof(O5A)=Sof(O6A)=Sof(C11A)=Sof(H11C)=
 Sof(H11D)=Sof(C12A)=Sof(H12C)=Sof(H12D)=Sof(C13A)=Sof(H13C)=Sof(H13D)=
 Sof(C14A)=Sof(H14C)=Sof(H14D)=Sof(C15A)=Sof(H15C)=Sof(H15D)=Sof(C16A)=
 Sof(H16C)=Sof(H16D)=Sof(C17A)=Sof(H17C)=Sof(H17D)=Sof(C18A)=Sof(H18C)=
 Sof(C19A)=Sof(H19C)=Sof(H19D)=Sof(C20A)=Sof(H20C)=Sof(H20D)=Sof(C21A)=
 Sof(H21C)=Sof(H21D)=Sof(C22A)=Sof(H22C)=Sof(H22D)=1-FVAR(3)
 Sof(O1)=Sof(O2)=Sof(O3)=Sof(O4)=Sof(O5)=Sof(O6)=Sof(C11)=Sof(H11A)=Sof(H11B)=
 Sof(C12)=Sof(H12A)=Sof(H12B)=Sof(C13)=Sof(H13A)=Sof(H13B)=Sof(C14)=Sof(H14A)=
 Sof(H14B)=Sof(C15)=Sof(H15A)=Sof(H15B)=Sof(C16)=Sof(H16A)=Sof(H16B)=Sof(C17)=
 Sof(H17A)=Sof(H17B)=Sof(C18)=Sof(H18A)=Sof(H18B)=Sof(C19)=Sof(H19A)=Sof(H19B)=
 Sof(C20)=Sof(H20A)=Sof(H20B)=Sof(C21)=Sof(H21A)=Sof(H21B)=Sof(C22)=Sof(H22A)=
 Sof(H22B)=FVAR(3)
 Sof(O7A)=Sof(O8A)=Sof(O9A)=Sof(O10A)=Sof(O11A)=Sof(O12A)=Sof(C33A)=Sof(H33C)=
 Sof(H33D)=Sof(C34A)=Sof(H34C)=Sof(H34D)=Sof(C35A)=Sof(H35C)=Sof(H35D)=
 Sof(C36A)=Sof(H36C)=Sof(H36D)=Sof(C37A)=Sof(H37C)=Sof(H37D)=Sof(C38A)=
 Sof(H38C)=Sof(H38D)=Sof(C39A)=Sof(H39C)=Sof(H39D)=Sof(C40A)=Sof(H40C)=
 Sof(H40D)=Sof(C41A)=Sof(H41C)=Sof(H41D)=Sof(C42A)=Sof(H42C)=Sof(H42D)=
 Sof(C43A)=Sof(H43C)=Sof(H43D)=Sof(C44A)=Sof(H44C)=Sof(H44D)=1-FVAR(4)
 Sof(O7)=Sof(O8)=Sof(O9)=Sof(O10)=Sof(O11)=Sof(O12)=Sof(C33)=Sof(H33A)=
 Sof(H33B)=Sof(C34)=Sof(H34A)=Sof(H34B)=Sof(C35)=Sof(H35A)=Sof(H35B)=Sof(C36)=
 Sof(H36A)=Sof(H36B)=Sof(C37)=Sof(H37A)=Sof(H37B)=Sof(C38)=Sof(H38A)=Sof(H38B)=
 Sof(C39)=Sof(H39A)=Sof(H39B)=Sof(C40)=Sof(H40A)=Sof(H40B)=Sof(C41)=Sof(H41A)=
 Sof(H41B)=Sof(C42)=Sof(H42A)=Sof(H42B)=Sof(C43)=Sof(H43A)=Sof(H43B)=Sof(C44)=
 Sof(H44A)=Sof(H44B)=FVAR(4)
6.a Ternary CH refined with riding coordinates:
 C5(H5), C6A(H6AA), C7(H7), C8A(H8AA), C9(H9), C10A(H10C), C27A(H27C),
 C28(H28), C29A(H29C), C30(H30), C31A(H31C), C32(H32)
6.b Secondary CH2 refined with riding coordinates:
 C11(H11A,H11B), C11A(H11C,H11D), C12(H12A,H12B), C12A(H12C,H12D), C13(H13A,
 H13B), C13A(H13C,H13D), C14(H14A,H14B), C14A(H14C,H14D), C15(H15A,H15B),
 C15A(H15C,H15D), C16(H16A,H16B), C16A(H16C,H16D), C17(H17A,H17B), C17A(H17C,
 H17D), C18(H18A,H18B), C19(H19A,H19B), C19A(H19C,H19D), C20(H20A,H20B),
 C20A(H20C,H20D), C21(H21A,H21B), C21A(H21C,H21D), C22(H22A,H22B), C22A(H22C,
 H22D), C33(H33A,H33B), C34(H34A,H34B), C35(H35A,H35B), C36(H36A,H36B),
 C37(H37A,H37B), C38(H38A,H38B), C39(H39A,H39B), C40(H40A,H40B), C41(H41A,H41B),
  C42(H42A,H42B), C43(H43A,H43B), C44(H44A,H44B), C33A(H33C,H33D), C34A(H34C,
 H34D), C35A(H35C,H35D), C36A(H36C,H36D), C37A(H37C,H37D), C38A(H38C,H38D),
 C39A(H39C,H39D), C40A(H40C,H40D), C41A(H41C,H41D), C42A(H42C,H42D), C43A(H43C,
 H43D), C44A(H44C,H44D), C2(H2A,H2B), C2A(H2AA,H2AB), C3(H3A,H3B), C3A(H3AA,
 H3AB), C4(H4A,H4B), C4A(H4AA,H4AB), C5A(H5AA,H5AB), C6(H6A,H6B), C7A(H7AA,
 H7AB), C8(H8A,H8B), C9A(H9AA,H9AB), C10(H10A,H10B), C24(H24A,H24B), C24A(H24C,
 H24D), C25(H25A,H25B), C25A(H25C,H25D), C26(H26A,H26B), C26A(H26C,H26D),
 C27(H27A,H27B), C28A(H28A,H28B), C29(H29A,H29B), C30A(H30A,H30B), C31(H31A,
 H31B), C32A(H32A,H32B)
6.c Aromatic/amide H refined with riding coordinates:
 C18A(H18C)
6.d Idealised Me refined as rotating group:
 N1(H1AA,H1AB,H1AC), N1(H1BD,H1BE,H1BF), N2(H2AC,H2AD,H2AE), N2(H2BF,H2BG,H2BH)
;
_olex2_submission_special_instructions 'No special instructions were received'

loop_
_space_group_symop_operation_xyz
'x, y, z'
'-x, y, -z+1/2'
'x+1/2, y+1/2, z'
'-x+1/2, y+1/2, -z+1/2'
'-x, -y, -z'
'x, -y, z-1/2'
'-x+1/2, -y+1/2, -z'
'x+1/2, -y+1/2, z-1/2'

loop_
_atom_site_label
_atom_site_type_symbol
_atom_site_fract_x
_atom_site_fract_y
_atom_site_fract_z
_atom_site_U_iso_or_equiv
_atom_site_adp_type
_atom_site_occupancy
_atom_site_site_symmetry_order
_atom_site_calc_flag
_atom_site_refinement_flags_posn
_atom_site_refinement_flags_adp
_atom_site_refinement_flags_occupancy
_atom_site_disorder_assembly
_atom_site_disorder_group
I1 I 0.37815(2) 0.49564(2) 0.23994(2) 0.07287(13) Uani 1 1 d . . . . .
I2 I 0.30271(2) 0.24753(2) 0.17272(2) 0.07990(14) Uani 1 1 d . . . . .
I3 I 0.37488(2) -0.00366(2) 0.25599(2) 0.07942(14) Uani 1 1 d . . . . .
I4 I 0.45009(2) 0.24340(2) 0.32049(3) 0.08419(15) Uani 1 1 d . . . . .
Cu1 Cu 0.37580(2) 0.15716(4) 0.24903(4) 0.07169(19) Uani 1 1 d . . . . .
Cu2 Cu 0.37716(2) 0.33426(4) 0.24408(4) 0.07159(19) Uani 1 1 d . . . . .
O1 O 0.3766(2) 0.9101(5) 0.5767(4) 0.1046(18) Uani 0.717(4) 1 d D U P A 1
O1A O 0.3306(6) 0.9374(13) 0.5284(11) 0.131(4) Uani 0.283(4) 1 d D U P A 2
O2 O 0.4588(3) 0.9934(6) 0.6419(6) 0.143(3) Uani 0.717(4) 1 d D U P A 1
O2A O 0.4227(7) 0.9407(14) 0.6229(12) 0.130(4) Uani 0.283(4) 1 d D U P A 2
O3 O 0.4559(3) 1.0876(8) 0.5454(5) 0.156(3) Uani 0.717(4) 1 d D U P A 1
O3A O 0.4865(8) 1.0029(15) 0.5892(13) 0.148(4) Uani 0.283(4) 1 d D U P A 2
O4 O 0.3705(3) 1.1033(7) 0.4144(5) 0.143(2) Uani 0.717(4) 1 d D U P A 1
O4A O 0.4140(7) 1.1197(18) 0.4673(12) 0.151(4) Uani 0.283(4) 1 d D U P A 2
O5 O 0.2879(3) 1.0883(8) 0.3832(5) 0.160(3) Uani 0.717(4) 1 d D U P A 1
O5A O 0.3222(8) 1.1361(17) 0.3820(11) 0.155(4) Uani 0.283(4) 1 d D U P A 2
O6 O 0.2906(3) 0.9780(6) 0.4733(4) 0.129(2) Uani 0.717(4) 1 d D U P A 1
O6A O 0.2803(8) 1.0449(16) 0.4204(12) 0.168(5) Uani 0.283(4) 1 d D U P A 2
C11 C 0.3001(3) 0.8917(7) 0.4955(6) 0.110(2) Uani 0.717(4) 1 d D U P A 1
H11A H 0.306843 0.859320 0.470633 0.133 Uiso 0.717(4) 1 calc R U P A 1
H11B H 0.274044 0.865603 0.486212 0.133 Uiso 0.717(4) 1 calc R U P A 1
C11A C 0.2576(8) 0.994(2) 0.4338(16) 0.142(5) Uani 0.283(4) 1 d D U P A 2
H11C H 0.228992 0.974638 0.390943 0.171 Uiso 0.283(4) 1 calc R U P A 2
H11D H 0.251615 1.027033 0.459605 0.171 Uiso 0.283(4) 1 calc R U P A 2
C12 C 0.3379(3) 0.8892(8) 0.5678(6) 0.109(2) Uani 0.717(4) 1 d D U P A 1
H12A H 0.333924 0.930611 0.592077 0.131 Uiso 0.717(4) 1 calc R U P A 1
H12B H 0.341003 0.832081 0.586144 0.131 Uiso 0.717(4) 1 calc R U P A 1
C12A C 0.2859(8) 0.9238(18) 0.4730(16) 0.130(5) Uani 0.283(4) 1 d D U P A 2
H12C H 0.273122 0.893284 0.489932 0.156 Uiso 0.283(4) 1 calc R U P A 2
H12D H 0.284347 0.884974 0.441648 0.156 Uiso 0.283(4) 1 calc R U P A 2
C13 C 0.4169(3) 0.8913(11) 0.6427(6) 0.123(3) Uani 0.717(4) 1 d D U P A 1
H13A H 0.416428 0.831526 0.653577 0.148 Uiso 0.717(4) 1 calc R U P A 1
H13B H 0.419375 0.927406 0.676126 0.148 Uiso 0.717(4) 1 calc R U P A 1
C13A C 0.3559(7) 0.8742(18) 0.5785(15) 0.114(4) Uani 0.283(4) 1 d D U P A 2
H13C H 0.340699 0.859992 0.595828 0.136 Uiso 0.283(4) 1 calc R U P A 2
H13D H 0.355019 0.822924 0.555758 0.136 Uiso 0.283(4) 1 calc R U P A 2
C14 C 0.4546(4) 0.9049(7) 0.6484(7) 0.123(3) Uani 0.717(4) 1 d D U P A 1
H14A H 0.451096 0.873108 0.612328 0.148 Uiso 0.717(4) 1 calc R U P A 1
H14B H 0.481604 0.884126 0.692876 0.148 Uiso 0.717(4) 1 calc R U P A 1
C14A C 0.4003(7) 0.891(3) 0.6345(14) 0.115(4) Uani 0.283(4) 1 d D U P A 2
H14C H 0.401652 0.917654 0.670108 0.138 Uiso 0.283(4) 1 calc R U P A 2
H14D H 0.416079 0.835752 0.652807 0.138 Uiso 0.283(4) 1 calc R U P A 2
C15 C 0.4971(4) 1.0052(10) 0.6497(8) 0.161(4) Uani 0.717(4) 1 d D U P A 1
H15A H 0.502650 0.952796 0.635447 0.193 Uiso 0.717(4) 1 calc R U P A 1
H15B H 0.522794 1.014371 0.698369 0.193 Uiso 0.717(4) 1 calc R U P A 1
C15A C 0.4664(8) 0.952(3) 0.651(2) 0.147(5) Uani 0.283(4) 1 d D U P A 2
H15C H 0.477113 0.900708 0.643606 0.177 Uiso 0.283(4) 1 calc R U P A 2
H15D H 0.485634 0.961975 0.700422 0.177 Uiso 0.283(4) 1 calc R U P A 2
C16 C 0.4938(4) 1.0757(11) 0.6111(7) 0.177(4) Uani 0.717(4) 1 d D U P A 1
H16A H 0.499147 1.128090 0.636397 0.213 Uiso 0.717(4) 1 calc R U P A 1
H16B H 0.518541 1.070412 0.611020 0.213 Uiso 0.717(4) 1 calc R U P A 1
C16A C 0.4673(12) 1.0252(19) 0.6174(19) 0.159(5) Uani 0.283(4) 1 d D U P A 2
H16C H 0.436787 1.046026 0.581194 0.190 Uiso 0.283(4) 1 calc R U P A 2
H16D H 0.484691 1.071411 0.650774 0.190 Uiso 0.283(4) 1 calc R U P A 2
C17 C 0.4505(4) 1.0936(11) 0.4867(6) 0.144(3) Uani 0.717(4) 1 d D U P A 1
H17A H 0.454828 1.036419 0.476316 0.172 Uiso 0.717(4) 1 calc R U P A 1
H17B H 0.474542 1.129968 0.497243 0.172 Uiso 0.717(4) 1 calc R U P A 1
C17A C 0.4831(10) 1.061(2) 0.5460(17) 0.155(5) Uani 0.283(4) 1 d D U P A 2
H17C H 0.471497 1.030009 0.504133 0.186 Uiso 0.283(4) 1 calc R U P A 2
H17D H 0.513465 1.079437 0.567710 0.186 Uiso 0.283(4) 1 calc R U P A 2
C18 C 0.4099(4) 1.1255(12) 0.4275(7) 0.145(3) Uani 0.717(4) 1 d D U P A 1
H18A H 0.406689 1.106922 0.388143 0.174 Uiso 0.717(4) 1 calc R U P A 1
H18B H 0.411939 1.188063 0.429202 0.174 Uiso 0.717(4) 1 calc R U P A 1
C18A C 0.4567(9) 1.1349(18) 0.5261(15) 0.161(5) Uani 0.283(4) 1 d D U P A 2
H18C H 0.467116 1.187081 0.549858 0.194 Uiso 0.283(4) 1 calc R U P A 2
C19 C 0.3288(4) 1.1236(13) 0.3506(6) 0.149(3) Uani 0.717(4) 1 d D U P A 1
H19A H 0.330553 1.113648 0.314855 0.179 Uiso 0.717(4) 1 calc R U P A 1
H19B H 0.323198 1.184745 0.350238 0.179 Uiso 0.717(4) 1 calc R U P A 1
C19A C 0.3883(8) 1.155(3) 0.4031(13) 0.144(5) Uani 0.283(4) 1 d D U P A 2
H19C H 0.402870 1.144401 0.384115 0.173 Uiso 0.283(4) 1 calc R U P A 2
H19D H 0.386549 1.216578 0.406531 0.173 Uiso 0.283(4) 1 calc R U P A 2
C20 C 0.2917(4) 1.0772(11) 0.3333(6) 0.156(3) Uani 0.717(4) 1 d D U P A 1
H20A H 0.264173 1.097018 0.288866 0.187 Uiso 0.717(4) 1 calc R U P A 1
H20B H 0.295374 1.016332 0.329153 0.187 Uiso 0.717(4) 1 calc R U P A 1
C20A C 0.3448(8) 1.121(3) 0.3582(14) 0.147(5) Uani 0.283(4) 1 d D U P A 2
H20C H 0.328193 1.146693 0.312806 0.177 Uiso 0.283(4) 1 calc R U P A 2
H20D H 0.346351 1.058953 0.353521 0.177 Uiso 0.283(4) 1 calc R U P A 2
C21 C 0.2492(4) 1.0594(10) 0.3691(8) 0.173(4) Uani 0.717(4) 1 d D U P A 1
H21A H 0.224782 1.055775 0.319336 0.207 Uiso 0.717(4) 1 calc R U P A 1
H21B H 0.240338 1.100297 0.387199 0.207 Uiso 0.717(4) 1 calc R U P A 1
C21A C 0.2767(8) 1.116(2) 0.3386(15) 0.164(5) Uani 0.283(4) 1 d D U P A 2
H21C H 0.264551 1.113382 0.291109 0.197 Uiso 0.283(4) 1 calc R U P A 2
H21D H 0.260643 1.160864 0.341469 0.197 Uiso 0.283(4) 1 calc R U P A 2
C22 C 0.2563(5) 0.9778(9) 0.3990(6) 0.166(4) Uani 0.717(4) 1 d D U P A 1
H22A H 0.264988 0.937353 0.380350 0.199 Uiso 0.717(4) 1 calc R U P A 1
H22B H 0.228169 0.957624 0.385963 0.199 Uiso 0.717(4) 1 calc R U P A 1
C22A C 0.2703(13) 1.034(2) 0.3579(16) 0.161(5) Uani 0.283(4) 1 d D U P A 2
H22C H 0.239330 1.015094 0.322758 0.193 Uiso 0.283(4) 1 calc R U P A 2
H22D H 0.290141 0.991125 0.362451 0.193 Uiso 0.283(4) 1 calc R U P A 2
O7 O 0.2971(5) 0.5508(16) 0.4500(9) 0.111(3) Uani 0.537(12) 1 d D U P B 1
O8 O 0.3744(4) 0.6280(12) 0.5686(6) 0.119(3) Uani 0.537(12) 1 d D U P B 1
O9 O 0.4511(5) 0.5515(15) 0.6052(9) 0.118(3) Uani 0.537(12) 1 d D U P B 1
O10 O 0.4588(5) 0.4706(11) 0.5153(6) 0.114(3) Uani 0.537(12) 1 d D U P B 1
O11 O 0.3722(4) 0.4005(13) 0.4036(8) 0.093(3) Uani 0.537(12) 1 d D U P B 1
O12 O 0.2885(5) 0.4774(10) 0.3409(8) 0.116(3) Uani 0.537(12) 1 d D U P B 1
C33 C 0.2527(5) 0.4883(15) 0.3377(9) 0.128(4) Uani 0.537(12) 1 d D U P B 1
H33A H 0.230882 0.523845 0.297434 0.154 Uiso 0.537(12) 1 calc R U P B 1
H33B H 0.238845 0.431990 0.328444 0.154 Uiso 0.537(12) 1 calc R U P B 1
C34 C 0.2574(5) 0.5222(15) 0.3900(8) 0.129(4) Uani 0.537(12) 1 d D U P B 1
H34A H 0.246048 0.479288 0.403010 0.155 Uiso 0.537(12) 1 calc R U P B 1
H34B H 0.236691 0.570633 0.370928 0.155 Uiso 0.537(12) 1 calc R U P B 1
C35 C 0.2977(6) 0.5996(16) 0.4941(9) 0.123(3) Uani 0.537(12) 1 d D U P B 1
H35A H 0.275365 0.576045 0.495753 0.148 Uiso 0.537(12) 1 calc R U P B 1
H35B H 0.287489 0.656951 0.474244 0.148 Uiso 0.537(12) 1 calc R U P B 1
C36 C 0.3374(5) 0.6086(14) 0.5611(8) 0.115(3) Uani 0.537(12) 1 d D U P B 1
H36A H 0.333430 0.653667 0.583112 0.138 Uiso 0.537(12) 1 calc R U P B 1
H36B H 0.343293 0.555133 0.585637 0.138 Uiso 0.537(12) 1 calc R U P B 1
C37 C 0.4135(5) 0.6245(15) 0.6358(7) 0.117(3) Uani 0.537(12) 1 d D U P B 1
H37A H 0.419208 0.681902 0.655249 0.140 Uiso 0.537(12) 1 calc R U P B 1
H37B H 0.408165 0.587082 0.660417 0.140 Uiso 0.537(12) 1 calc R U P B 1
C38 C 0.4513(5) 0.5975(16) 0.6503(9) 0.129(4) Uani 0.537(12) 1 d D U P B 1
H38A H 0.467632 0.563399 0.692266 0.155 Uiso 0.537(12) 1 calc R U P B 1
H38B H 0.469431 0.648611 0.661817 0.155 Uiso 0.537(12) 1 calc R U P B 1
C39 C 0.4905(5) 0.5279(16) 0.6219(9) 0.143(5) Uani 0.537(12) 1 d D U P B 1
H39A H 0.505788 0.581134 0.627821 0.172 Uiso 0.537(12) 1 calc R U P B 1
H39B H 0.508488 0.501414 0.667341 0.172 Uiso 0.537(12) 1 calc R U P B 1
C40 C 0.4940(5) 0.4775(13) 0.5849(8) 0.124(4) Uani 0.537(12) 1 d D U P B 1
H40A H 0.500661 0.419922 0.604408 0.149 Uiso 0.537(12) 1 calc R U P B 1
H40B H 0.520250 0.496341 0.591305 0.149 Uiso 0.537(12) 1 calc R U P B 1
C41 C 0.4499(5) 0.3908(12) 0.4846(9) 0.111(3) Uani 0.537(12) 1 d D U P B 1
H41A H 0.447526 0.348872 0.510362 0.133 Uiso 0.537(12) 1 calc R U P B 1
H41B H 0.475488 0.374311 0.488624 0.133 Uiso 0.537(12) 1 calc R U P B 1
C42 C 0.4112(5) 0.3856(13) 0.4157(8) 0.098(3) Uani 0.537(12) 1 d D U P B 1
H42A H 0.413464 0.427148 0.389578 0.118 Uiso 0.537(12) 1 calc R U P B 1
H42B H 0.409679 0.328474 0.398574 0.118 Uiso 0.537(12) 1 calc R U P B 1
C43 C 0.3331(4) 0.3867(14) 0.3381(8) 0.099(3) Uani 0.537(12) 1 d D U P B 1
H43A H 0.334202 0.329107 0.324227 0.119 Uiso 0.537(12) 1 calc R U P B 1
H43B H 0.331694 0.427292 0.307768 0.119 Uiso 0.537(12) 1 calc R U P B 1
C44 C 0.2935(5) 0.3940(13) 0.3271(11) 0.114(4) Uani 0.537(12) 1 d D U P B 1
H44A H 0.267878 0.379473 0.279364 0.137 Uiso 0.537(12) 1 calc R U P B 1
H44B H 0.294073 0.353773 0.356817 0.137 Uiso 0.537(12) 1 calc R U P B 1
O7A O 0.2917(8) 0.5342(19) 0.4434(12) 0.127(4) Uani 0.463(12) 1 d D U P B 2
O8A O 0.3589(4) 0.6397(14) 0.5508(8) 0.112(3) Uani 0.463(12) 1 d D U P B 2
O9A O 0.4440(6) 0.5652(18) 0.6096(10) 0.122(4) Uani 0.463(12) 1 d D U P B 2
O10A O 0.4583(7) 0.4689(13) 0.5357(8) 0.124(4) Uani 0.463(12) 1 d D U P B 2
O11A O 0.3853(5) 0.4034(16) 0.4131(10) 0.098(3) Uani 0.463(12) 1 d D U P B 2
O12A O 0.2977(6) 0.4556(12) 0.3544(10) 0.121(4) Uani 0.463(12) 1 d D U P B 2
C33A C 0.2635(6) 0.4377(16) 0.3544(11) 0.133(4) Uani 0.463(12) 1 d D U P B 2
H33C H 0.235386 0.442826 0.306892 0.159 Uiso 0.463(12) 1 calc R U P B 2
H33D H 0.266467 0.377401 0.367156 0.159 Uiso 0.463(12) 1 calc R U P B 2
C34A C 0.2586(6) 0.4813(16) 0.3925(11) 0.121(4) Uani 0.463(12) 1 d D U P B 2
H34C H 0.252341 0.439967 0.413941 0.145 Uiso 0.463(12) 1 calc R U P B 2
H34D H 0.231594 0.516302 0.361520 0.145 Uiso 0.463(12) 1 calc R U P B 2
C35A C 0.2867(6) 0.5702(16) 0.4855(11) 0.116(4) Uani 0.463(12) 1 d D U P B 2
H35C H 0.286643 0.524387 0.511428 0.139 Uiso 0.463(12) 1 calc R U P B 2
H35D H 0.257240 0.597610 0.457202 0.139 Uiso 0.463(12) 1 calc R U P B 2
C36A C 0.3182(6) 0.6295(14) 0.5313(12) 0.117(3) Uani 0.463(12) 1 d D U P B 2
H36C H 0.303367 0.685229 0.513655 0.140 Uiso 0.463(12) 1 calc R U P B 2
H36D H 0.323385 0.620166 0.573695 0.140 Uiso 0.463(12) 1 calc R U P B 2
C37A C 0.3935(6) 0.6341(18) 0.6190(9) 0.125(4) Uani 0.463(12) 1 d D U P B 2
H37C H 0.396407 0.690136 0.638572 0.150 Uiso 0.463(12) 1 calc R U P B 2
H37D H 0.384531 0.593709 0.637199 0.150 Uiso 0.463(12) 1 calc R U P B 2
C38A C 0.4348(6) 0.6108(18) 0.6446(9) 0.118(4) Uani 0.463(12) 1 d D U P B 2
H38C H 0.447904 0.578266 0.686421 0.141 Uiso 0.463(12) 1 calc R U P B 2
H38D H 0.452203 0.663833 0.659339 0.141 Uiso 0.463(12) 1 calc R U P B 2
C39A C 0.4834(6) 0.5235(16) 0.6396(10) 0.123(4) Uani 0.463(12) 1 d D U P B 2
H39C H 0.492536 0.497256 0.681669 0.148 Uiso 0.463(12) 1 calc R U P B 2
H39D H 0.505700 0.567455 0.653928 0.148 Uiso 0.463(12) 1 calc R U P B 2
C40A C 0.4873(6) 0.4618(15) 0.6062(8) 0.126(4) Uani 0.463(12) 1 d D U P B 2
H40C H 0.482537 0.405943 0.617825 0.151 Uiso 0.463(12) 1 calc R U P B 2
H40D H 0.518007 0.462775 0.623667 0.151 Uiso 0.463(12) 1 calc R U P B 2
C41A C 0.4632(6) 0.4036(17) 0.5053(9) 0.116(4) Uani 0.463(12) 1 d D U P B 2
H41C H 0.470077 0.351179 0.531380 0.139 Uiso 0.463(12) 1 calc R U P B 2
H41D H 0.489173 0.416586 0.509409 0.139 Uiso 0.463(12) 1 calc R U P B 2
C42A C 0.4271(5) 0.3871(16) 0.4369(10) 0.102(3) Uani 0.463(12) 1 d D U P B 2
H42C H 0.431309 0.420298 0.409218 0.122 Uiso 0.463(12) 1 calc R U P B 2
H42D H 0.428339 0.326517 0.428436 0.122 Uiso 0.463(12) 1 calc R U P B 2
C43A C 0.3484(5) 0.3782(16) 0.3494(10) 0.094(3) Uani 0.463(12) 1 d D U P B 2
H43C H 0.348282 0.409321 0.316229 0.113 Uiso 0.463(12) 1 calc R U P B 2
H43D H 0.352105 0.317476 0.344803 0.113 Uiso 0.463(12) 1 calc R U P B 2
C44A C 0.3077(6) 0.3880(16) 0.3305(13) 0.118(4) Uani 0.463(12) 1 d D U P B 2
H44C H 0.301301 0.335004 0.342973 0.142 Uiso 0.463(12) 1 calc R U P B 2
H44D H 0.286106 0.391212 0.280385 0.142 Uiso 0.463(12) 1 calc R U P B 2
N1 N 0.37304(14) 1.0926(3) 0.5332(2) 0.0650(10) Uani 1 1 d D . . . .
H1AA H 0.360305 1.047094 0.535893 0.078 Uiso 0.577(6) 1 calc R U P C 1
H1AB H 0.401458 1.079949 0.553124 0.078 Uiso 0.577(6) 1 calc R U P C 1
H1AC H 0.357629 1.106083 0.488985 0.078 Uiso 0.577(6) 1 calc R U P C 1
H1BD H 0.388412 1.050103 0.563930 0.078 Uiso 0.423(6) 1 calc R U P C 2
H1BE H 0.386064 1.105986 0.515863 0.078 Uiso 0.423(6) 1 calc R U P C 2
H1BF H 0.344730 1.075538 0.499196 0.078 Uiso 0.423(6) 1 calc R U P C 2
C1 C 0.3726(4) 1.1676(6) 0.5696(6) 0.094(2) Uani 0.577(6) 1 d D U P C 1
C1A C 0.3729(6) 1.1695(8) 0.5677(8) 0.100(3) Uani 0.423(6) 1 d D U P C 2
C2 C 0.3313(5) 1.1647(7) 0.5636(8) 0.115(3) Uani 0.577(6) 1 d D U P C 1
H2A H 0.304197 1.161888 0.515101 0.138 Uiso 0.577(6) 1 calc R U P C 1
H2B H 0.332384 1.113216 0.586302 0.138 Uiso 0.577(6) 1 calc R U P C 1
C2A C 0.3771(7) 1.1376(8) 0.6281(9) 0.109(3) Uani 0.423(6) 1 d D U P C 2
H2AA H 0.404185 1.102848 0.658956 0.130 Uiso 0.423(6) 1 calc R U P C 2
H2AB H 0.351218 1.101871 0.611085 0.130 Uiso 0.423(6) 1 calc R U P C 2
C3 C 0.4149(5) 1.1691(8) 0.6460(6) 0.133(3) Uani 0.577(6) 1 d D U P C 1
H3A H 0.441438 1.171843 0.650250 0.159 Uiso 0.577(6) 1 calc R U P C 1
H3B H 0.416522 1.116286 0.667962 0.159 Uiso 0.577(6) 1 calc R U P C 1
C3A C 0.4140(6) 1.2259(10) 0.5963(10) 0.124(3) Uani 0.423(6) 1 d D U P C 2
H3AA H 0.413583 1.242619 0.559225 0.149 Uiso 0.423(6) 1 calc R U P C 2
H3AB H 0.441665 1.193934 0.630570 0.149 Uiso 0.423(6) 1 calc R U P C 2
C4 C 0.3703(6) 1.2505(6) 0.5360(8) 0.111(3) Uani 0.577(6) 1 d D U P C 1
H4A H 0.342583 1.251472 0.487996 0.134 Uiso 0.577(6) 1 calc R U P C 1
H4B H 0.395521 1.252457 0.536825 0.134 Uiso 0.577(6) 1 calc R U P C 1
C4A C 0.3287(6) 1.2189(10) 0.5169(8) 0.129(4) Uani 0.423(6) 1 d D U P C 2
H4AA H 0.303226 1.180696 0.497774 0.154 Uiso 0.423(6) 1 calc R U P C 2
H4AB H 0.326308 1.240993 0.479044 0.154 Uiso 0.423(6) 1 calc R U P C 2
C5 C 0.3294(5) 1.2440(7) 0.5964(7) 0.129(3) Uani 0.577(6) 1 d D U P C 1
H5 H 0.302397 1.242096 0.591728 0.155 Uiso 0.577(6) 1 calc R U P C 1
C5A C 0.3343(6) 1.2614(11) 0.6181(10) 0.138(3) Uani 0.423(6) 1 d D U P C 2
H5AA H 0.333535 1.309655 0.641620 0.165 Uiso 0.423(6) 1 calc R U P C 2
H5AB H 0.309928 1.222178 0.602823 0.165 Uiso 0.423(6) 1 calc R U P C 2
C6 C 0.3716(5) 1.2436(8) 0.6720(7) 0.136(3) Uani 0.577(6) 1 d D U P C 1
H6A H 0.371827 1.191846 0.693654 0.163 Uiso 0.577(6) 1 calc R U P C 1
H6B H 0.370929 1.293055 0.694705 0.163 Uiso 0.577(6) 1 calc R U P C 1
C6A C 0.3793(6) 1.2150(8) 0.6674(8) 0.126(3) Uani 0.423(6) 1 d D U P C 2
H6AA H 0.383550 1.194557 0.707674 0.151 Uiso 0.423(6) 1 calc R U P C 2
C7 C 0.4146(5) 1.2467(7) 0.6826(7) 0.150(4) Uani 0.577(6) 1 d D U P C 1
H7 H 0.441191 1.245750 0.732109 0.180 Uiso 0.577(6) 1 calc R U P C 1
C7A C 0.4184(6) 1.2736(11) 0.6916(8) 0.146(4) Uani 0.423(6) 1 d D U P C 2
H7AA H 0.446647 1.241941 0.722412 0.175 Uiso 0.423(6) 1 calc R U P C 2
H7AB H 0.419810 1.322141 0.716935 0.175 Uiso 0.423(6) 1 calc R U P C 2
C8 C 0.4135(5) 1.3295(8) 0.6494(7) 0.140(3) Uani 0.577(6) 1 d D U P C 1
H8A H 0.412735 1.379086 0.671890 0.168 Uiso 0.577(6) 1 calc R U P C 1
H8B H 0.440493 1.333371 0.655011 0.168 Uiso 0.577(6) 1 calc R U P C 1
C8A C 0.4123(6) 1.3066(9) 0.6296(9) 0.140(4) Uani 0.423(6) 1 d D U P C 2
H8AA H 0.437077 1.345882 0.645136 0.169 Uiso 0.423(6) 1 calc R U P C 2
C9 C 0.3720(5) 1.3297(7) 0.5732(7) 0.133(3) Uani 0.577(6) 1 d D U P C 1
H9 H 0.371540 1.382307 0.551371 0.159 Uiso 0.577(6) 1 calc R U P C 1
C9A C 0.3674(6) 1.3536(10) 0.5812(10) 0.144(4) Uani 0.423(6) 1 d D U P C 2
H9AA H 0.363298 1.375546 0.541782 0.173 Uiso 0.423(6) 1 calc R U P C 2
H9AB H 0.367648 1.402447 0.605243 0.173 Uiso 0.423(6) 1 calc R U P C 2
C10 C 0.3306(5) 1.3273(8) 0.5670(8) 0.146(3) Uani 0.577(6) 1 d D U P C 1
H10A H 0.331389 1.375781 0.591887 0.175 Uiso 0.577(6) 1 calc R U P C 1
H10B H 0.303451 1.332191 0.518736 0.175 Uiso 0.577(6) 1 calc R U P C 1
C10A C 0.3279(6) 1.2942(10) 0.5555(8) 0.146(4) Uani 0.423(6) 1 d D U P C 2
H10C H 0.299284 1.325805 0.524072 0.176 Uiso 0.423(6) 1 calc R U P C 2
N2 N 0.37385(13) 0.5767(2) 0.4568(2) 0.0562(9) Uani 1 1 d D . . . .
H2AC H 0.376029 0.591675 0.492621 0.067 Uiso 0.567(6) 1 calc R U P D 1
H2AD H 0.397114 0.543136 0.471491 0.067 Uiso 0.567(6) 1 calc R U P D 1
H2AE H 0.348134 0.548117 0.425965 0.067 Uiso 0.567(6) 1 calc R U P D 1
H2BF H 0.350401 0.578707 0.455225 0.067 Uiso 0.433(6) 1 calc R U P D 2
H2BG H 0.399395 0.574232 0.500765 0.067 Uiso 0.433(6) 1 calc R U P D 2
H2BH H 0.371623 0.530118 0.434344 0.067 Uiso 0.433(6) 1 calc R U P D 2
C23 C 0.3743(5) 0.6567(7) 0.4238(7) 0.061(2) Uani 0.567(6) 1 d D U P D 1
C23A C 0.3741(5) 0.6564(8) 0.4233(8) 0.074(3) Uani 0.433(6) 1 d D U P D 2
C24 C 0.4155(5) 0.7087(8) 0.4763(7) 0.104(3) Uani 0.567(6) 1 d . U P D 1
H24A H 0.442022 0.677391 0.491142 0.125 Uiso 0.567(6) 1 calc R U P D 1
H24B H 0.418048 0.717336 0.516432 0.125 Uiso 0.567(6) 1 calc R U P D 1
C24A C 0.3778(6) 0.7353(8) 0.4617(8) 0.086(3) Uani 0.433(6) 1 d D U P D 2
H24C H 0.403647 0.729149 0.510645 0.103 Uiso 0.433(6) 1 calc R U P D 2
H24D H 0.350880 0.739807 0.456470 0.103 Uiso 0.433(6) 1 calc R U P D 2
C25 C 0.3330(4) 0.7125(8) 0.3956(7) 0.095(3) Uani 0.567(6) 1 d . U P D 1
H25A H 0.335510 0.735218 0.433502 0.114 Uiso 0.567(6) 1 calc R U P D 1
H25B H 0.305541 0.678468 0.365855 0.114 Uiso 0.567(6) 1 calc R U P D 1
C25A C 0.4145(5) 0.6551(8) 0.4271(8) 0.090(3) Uani 0.433(6) 1 d D U P D 2
H25C H 0.415761 0.600681 0.409559 0.108 Uiso 0.433(6) 1 calc R U P D 2
H25D H 0.442304 0.661812 0.474672 0.108 Uiso 0.433(6) 1 calc R U P D 2
C26 C 0.3732(5) 0.6314(7) 0.3662(6) 0.090(2) Uani 0.567(6) 1 d . U P D 1
H26A H 0.343838 0.607662 0.327976 0.108 Uiso 0.567(6) 1 calc R U P D 1
H26B H 0.395983 0.587693 0.382062 0.108 Uiso 0.567(6) 1 calc R U P D 1
C26A C 0.3278(5) 0.6628(9) 0.3508(7) 0.104(3) Uani 0.433(6) 1 d D U P D 2
H26C H 0.304331 0.660942 0.353919 0.124 Uiso 0.433(6) 1 calc R U P D 2
H26D H 0.323523 0.613818 0.323336 0.124 Uiso 0.433(6) 1 calc R U P D 2
C27 C 0.3703(5) 0.8377(10) 0.4095(8) 0.108(3) Uani 0.567(6) 1 d . U P D 1
H27A H 0.369993 0.895216 0.394060 0.130 Uiso 0.567(6) 1 calc R U P D 1
H27B H 0.366099 0.844533 0.442803 0.130 Uiso 0.567(6) 1 calc R U P D 1
C27A C 0.3830(6) 0.8178(9) 0.4341(8) 0.107(3) Uani 0.433(6) 1 d D U P D 2
H27C H 0.388743 0.868182 0.462109 0.128 Uiso 0.433(6) 1 calc R U P D 2
C28 C 0.3317(6) 0.7929(11) 0.3512(10) 0.116(4) Uani 0.567(6) 1 d . U P D 1
H28 H 0.304148 0.827491 0.327285 0.139 Uiso 0.567(6) 1 calc R U P D 1
C28A C 0.3368(6) 0.8228(10) 0.3625(9) 0.107(4) Uani 0.433(6) 1 d D U P D 2
H28A H 0.314312 0.828617 0.367498 0.128 Uiso 0.433(6) 1 calc R U P D 2
H28B H 0.335575 0.874864 0.340154 0.128 Uiso 0.433(6) 1 calc R U P D 2
C29 C 0.3362(6) 0.7614(10) 0.3057(8) 0.106(3) Uani 0.567(6) 1 d . U P D 1
H29A H 0.328617 0.807170 0.273706 0.128 Uiso 0.567(6) 1 calc R U P D 1
H29B H 0.314276 0.715454 0.278944 0.128 Uiso 0.567(6) 1 calc R U P D 1
C29A C 0.3237(6) 0.7471(9) 0.3151(9) 0.105(3) Uani 0.433(6) 1 d D U P D 2
H29C H 0.293928 0.754258 0.269039 0.126 Uiso 0.433(6) 1 calc R U P D 2
C30 C 0.3842(6) 0.7254(10) 0.3389(9) 0.102(3) Uani 0.567(6) 1 d . U P D 1
H30 H 0.388103 0.713865 0.305305 0.123 Uiso 0.567(6) 1 calc R U P D 1
C30A C 0.3606(6) 0.7272(13) 0.3128(9) 0.103(3) Uani 0.433(6) 1 d D U P D 2
H30A H 0.357863 0.767207 0.280965 0.124 Uiso 0.433(6) 1 calc R U P D 2
H30B H 0.355548 0.669505 0.294031 0.124 Uiso 0.433(6) 1 calc R U P D 2
C31 C 0.4212(5) 0.7653(10) 0.3994(9) 0.107(3) Uani 0.567(6) 1 d . U P D 1
H31A H 0.431613 0.810902 0.386725 0.129 Uiso 0.567(6) 1 calc R U P D 1
H31B H 0.445324 0.723149 0.426243 0.129 Uiso 0.567(6) 1 calc R U P D 1
C31A C 0.4087(6) 0.7319(10) 0.3818(9) 0.106(3) Uani 0.433(6) 1 d D U P D 2
H31C H 0.430865 0.728375 0.375408 0.128 Uiso 0.433(6) 1 calc R U P D 2
C32 C 0.4135(6) 0.8033(11) 0.4448(8) 0.106(3) Uani 0.567(6) 1 d . U P D 1
H32 H 0.437776 0.842413 0.480082 0.127 Uiso 0.567(6) 1 calc R U P D 1
C32A C 0.4186(6) 0.8086(11) 0.4277(11) 0.111(4) Uani 0.433(6) 1 d D U P D 2
H32A H 0.447937 0.800685 0.473365 0.133 Uiso 0.433(6) 1 calc R U P D 2
H32B H 0.419742 0.861138 0.408143 0.133 Uiso 0.433(6) 1 calc R U P D 2

loop_
_atom_site_aniso_label
_atom_site_aniso_U_11
_atom_site_aniso_U_22
_atom_site_aniso_U_33
_atom_site_aniso_U_23
_atom_site_aniso_U_13
_atom_site_aniso_U_12
I1 0.0702(2) 0.0574(2) 0.0771(2) 0.00557(16) 0.0420(2) 0.00233(15)
I2 0.0714(2) 0.0615(2) 0.0789(3) 0.00358(17) 0.0368(2) 0.00373(16)
I3 0.0678(2) 0.0574(2) 0.1002(3) 0.00768(18) 0.0492(2) 0.00367(16)
I4 0.0714(2) 0.0621(2) 0.1050(3) -0.00217(19) 0.0515(2) 0.00587(16)
Cu1 0.0894(5) 0.0596(4) 0.0741(4) 0.0034(3) 0.0569(4) 0.0049(3)
Cu2 0.0882(5) 0.0599(4) 0.0733(4) 0.0028(3) 0.0556(4) 0.0047(3)
O1 0.114(4) 0.109(4) 0.114(4) 0.018(3) 0.084(3) 0.005(3)
O1A 0.117(5) 0.126(5) 0.129(5) 0.007(5) 0.071(4) -0.009(5)
O2 0.100(4) 0.160(5) 0.147(5) 0.013(4) 0.072(4) 0.021(4)
O2A 0.118(5) 0.136(5) 0.129(5) 0.020(5) 0.078(4) 0.017(5)
O3 0.121(4) 0.203(5) 0.154(5) 0.005(5) 0.093(4) -0.015(4)
O3A 0.109(5) 0.191(6) 0.151(6) -0.002(6) 0.087(5) 0.000(5)
O4 0.145(4) 0.192(5) 0.113(4) 0.011(4) 0.093(3) -0.015(4)
O4A 0.137(5) 0.197(6) 0.135(5) 0.007(5) 0.096(5) -0.014(5)
O5 0.140(5) 0.209(5) 0.105(4) 0.007(4) 0.069(4) -0.004(4)
O5A 0.150(5) 0.195(6) 0.108(5) 0.010(5) 0.079(5) -0.003(5)
O6 0.096(4) 0.137(4) 0.131(4) 0.002(4) 0.065(3) -0.008(4)
O6A 0.124(5) 0.178(6) 0.133(5) 0.008(5) 0.054(5) -0.012(5)
C11 0.099(4) 0.124(5) 0.130(5) -0.002(4) 0.084(4) -0.007(4)
C11A 0.109(5) 0.162(6) 0.130(6) 0.006(6) 0.066(5) -0.014(5)
C12 0.116(4) 0.119(5) 0.122(4) 0.013(4) 0.091(4) -0.005(4)
C12A 0.108(5) 0.140(6) 0.130(5) 0.007(5) 0.072(5) -0.011(5)
C13 0.127(5) 0.124(5) 0.114(4) 0.025(4) 0.077(4) 0.015(5)
C13A 0.116(5) 0.120(5) 0.121(5) 0.011(5) 0.084(5) 0.003(5)
C14 0.113(4) 0.134(5) 0.118(5) 0.019(4) 0.074(4) 0.035(4)
C14A 0.119(5) 0.123(5) 0.117(5) 0.018(5) 0.084(5) 0.014(5)
C15 0.101(5) 0.184(6) 0.163(5) 0.015(5) 0.072(5) 0.010(5)
C15A 0.111(5) 0.159(6) 0.144(6) 0.016(6) 0.071(5) 0.018(6)
C16 0.122(5) 0.196(6) 0.165(5) 0.010(5) 0.073(4) -0.002(5)
C16A 0.110(5) 0.183(6) 0.156(6) 0.010(5) 0.075(5) 0.007(5)
C17 0.125(5) 0.199(6) 0.147(5) -0.006(5) 0.106(4) -0.012(5)
C17A 0.117(6) 0.197(6) 0.156(6) 0.000(6) 0.092(5) -0.006(6)
C18 0.144(5) 0.193(6) 0.128(5) 0.010(5) 0.102(4) -0.013(5)
C18A 0.131(5) 0.197(6) 0.151(6) 0.005(6) 0.090(5) -0.011(5)
C19 0.157(5) 0.191(6) 0.103(4) 0.015(5) 0.086(4) -0.003(5)
C19A 0.147(6) 0.193(6) 0.118(5) 0.015(5) 0.097(5) -0.014(6)
C20 0.149(5) 0.199(6) 0.101(4) 0.006(5) 0.073(4) 0.005(5)
C20A 0.151(6) 0.193(6) 0.109(5) 0.013(5) 0.090(5) -0.005(5)
C21 0.128(5) 0.194(6) 0.130(5) 0.012(5) 0.055(4) -0.010(5)
C21A 0.147(5) 0.198(6) 0.110(5) 0.009(5) 0.067(5) 0.000(5)
C22 0.114(5) 0.164(5) 0.141(5) 0.005(5) 0.049(4) -0.013(5)
C22A 0.133(5) 0.190(6) 0.119(5) 0.003(5) 0.064(5) 0.000(5)
O7 0.072(4) 0.177(6) 0.105(4) -0.027(4) 0.067(4) -0.011(4)
O8 0.092(5) 0.189(5) 0.071(5) -0.029(4) 0.051(4) 0.009(5)
O9 0.078(4) 0.176(5) 0.073(4) -0.015(4) 0.037(4) 0.017(4)
O10 0.073(3) 0.153(4) 0.088(5) -0.019(5) 0.041(4) 0.018(4)
O11 0.070(5) 0.122(4) 0.090(4) -0.031(4) 0.053(4) -0.003(5)
O12 0.065(5) 0.137(6) 0.118(5) -0.039(4) 0.048(4) -0.008(4)
C33 0.068(4) 0.155(6) 0.123(5) -0.037(5) 0.046(4) -0.009(5)
C34 0.069(4) 0.164(7) 0.122(5) -0.029(5) 0.049(4) -0.014(5)
C35 0.082(5) 0.188(6) 0.098(5) -0.028(5) 0.059(4) -0.002(5)
C36 0.084(5) 0.191(6) 0.083(5) -0.023(5) 0.060(4) 0.008(5)
C37 0.085(5) 0.187(5) 0.071(4) -0.028(4) 0.048(4) 0.012(5)
C38 0.088(5) 0.186(6) 0.073(4) -0.024(4) 0.035(5) 0.012(5)
C39 0.081(5) 0.168(5) 0.093(5) -0.016(5) 0.018(5) 0.017(5)
C40 0.074(4) 0.171(5) 0.089(5) -0.013(5) 0.036(4) 0.021(4)
C41 0.071(5) 0.141(5) 0.096(5) -0.022(5) 0.044(4) 0.017(4)
C42 0.068(5) 0.126(4) 0.093(5) -0.026(4) 0.049(4) 0.012(5)
C43 0.064(5) 0.126(5) 0.102(5) -0.043(4) 0.051(4) -0.007(5)
C44 0.070(5) 0.133(5) 0.111(5) -0.039(4) 0.047(5) -0.014(5)
O7A 0.080(5) 0.177(7) 0.106(5) -0.029(5) 0.053(4) -0.014(5)
O8A 0.080(5) 0.185(5) 0.079(5) -0.020(4) 0.056(4) -0.001(5)
O9A 0.084(5) 0.179(5) 0.070(4) -0.022(4) 0.036(4) 0.017(5)
O10A 0.073(4) 0.157(5) 0.094(5) -0.024(5) 0.034(4) 0.025(4)
O11A 0.068(5) 0.127(4) 0.093(4) -0.030(4) 0.050(4) 0.003(5)
O12A 0.070(5) 0.136(5) 0.118(5) -0.046(4) 0.044(4) -0.006(4)
C33A 0.074(5) 0.145(6) 0.123(5) -0.035(5) 0.039(4) -0.014(5)
C34A 0.069(4) 0.165(7) 0.115(5) -0.022(5) 0.054(4) -0.022(5)
C35A 0.079(5) 0.185(6) 0.099(5) -0.026(5) 0.064(4) -0.005(5)
C36A 0.081(5) 0.193(6) 0.090(5) -0.029(5) 0.062(4) 0.005(5)
C37A 0.092(5) 0.189(5) 0.075(5) -0.026(5) 0.046(5) 0.012(5)
C38A 0.085(5) 0.185(5) 0.068(4) -0.029(4) 0.043(5) 0.018(5)
C39A 0.078(5) 0.173(5) 0.079(5) -0.011(5) 0.034(4) 0.013(5)
C40A 0.076(5) 0.167(5) 0.087(5) -0.014(5) 0.033(4) 0.022(5)
C41A 0.071(5) 0.148(5) 0.095(5) -0.021(5) 0.039(4) 0.018(4)
C42A 0.069(5) 0.132(5) 0.093(5) -0.030(5) 0.048(4) 0.012(5)
C43A 0.067(5) 0.124(5) 0.097(5) -0.037(4) 0.056(4) -0.009(5)
C44A 0.075(6) 0.131(5) 0.109(5) -0.046(4) 0.042(5) -0.005(5)
N1 0.070(3) 0.062(2) 0.063(3) 0.002(2) 0.044(2) 0.002(2)
C1 0.172(5) 0.054(3) 0.119(4) -0.007(3) 0.123(4) -0.002(3)
C1A 0.175(5) 0.058(4) 0.124(4) -0.008(4) 0.123(4) -0.001(4)
C2 0.179(5) 0.077(4) 0.145(5) -0.021(4) 0.131(4) -0.001(4)
C2A 0.190(6) 0.069(4) 0.125(5) -0.015(4) 0.128(5) 0.000(4)
C3 0.198(6) 0.076(4) 0.129(4) -0.023(4) 0.109(4) 0.003(4)
C3A 0.186(6) 0.069(5) 0.140(5) -0.017(4) 0.116(5) -0.010(4)
C4 0.190(6) 0.061(4) 0.132(5) -0.001(4) 0.127(4) -0.002(4)
C4A 0.187(6) 0.067(5) 0.142(5) -0.016(4) 0.112(5) 0.013(4)
C5 0.195(6) 0.088(5) 0.151(5) -0.032(4) 0.134(4) 0.004(4)
C5A 0.199(6) 0.084(5) 0.153(5) -0.036(4) 0.125(5) 0.008(4)
C6 0.215(6) 0.082(5) 0.140(5) -0.024(4) 0.129(5) 0.009(5)
C6A 0.204(6) 0.080(5) 0.137(5) -0.024(4) 0.130(5) 0.007(4)
C7 0.210(6) 0.080(5) 0.145(5) -0.032(4) 0.109(5) 0.002(5)
C7A 0.210(6) 0.079(5) 0.143(5) -0.032(4) 0.113(5) 0.003(5)
C8 0.204(6) 0.082(5) 0.153(5) -0.033(4) 0.126(5) -0.004(5)
C8A 0.202(6) 0.081(5) 0.151(5) -0.030(4) 0.121(5) -0.007(5)
C9 0.208(6) 0.070(4) 0.150(5) -0.013(4) 0.129(5) 0.006(5)
C9A 0.210(6) 0.078(5) 0.155(6) -0.022(5) 0.124(5) 0.005(5)
C10 0.201(6) 0.079(5) 0.158(5) -0.025(4) 0.118(5) 0.014(5)
C10A 0.203(6) 0.075(5) 0.156(5) -0.027(4) 0.114(5) 0.015(5)
N2 0.058(2) 0.061(2) 0.050(2) -0.0001(17) 0.035(2) 0.0006(17)
C23 0.087(3) 0.056(3) 0.073(3) 0.007(3) 0.068(3) 0.006(3)
C23A 0.096(4) 0.063(4) 0.079(4) 0.007(3) 0.064(3) 0.006(4)
C24 0.111(4) 0.078(4) 0.094(4) 0.016(4) 0.054(4) -0.015(4)
C24A 0.112(4) 0.073(4) 0.087(4) 0.001(3) 0.071(4) 0.007(4)
C25 0.105(4) 0.079(4) 0.102(4) 0.014(3) 0.067(3) 0.009(4)
C25A 0.102(4) 0.080(4) 0.105(4) 0.013(4) 0.074(3) 0.004(4)
C26 0.123(4) 0.079(4) 0.084(4) 0.007(3) 0.074(3) 0.004(4)
C26A 0.114(5) 0.077(4) 0.087(4) 0.014(4) 0.051(4) -0.003(4)
C27 0.125(5) 0.092(4) 0.098(5) 0.005(4) 0.069(4) 0.012(4)
C27A 0.120(5) 0.090(4) 0.099(4) 0.004(4) 0.067(4) 0.005(4)
C28 0.115(5) 0.088(5) 0.114(5) 0.006(4) 0.062(4) 0.010(4)
C28A 0.114(5) 0.089(5) 0.106(5) 0.003(4) 0.067(4) 0.007(4)
C29 0.119(5) 0.101(5) 0.097(5) 0.014(4) 0.069(4) -0.009(4)
C29A 0.115(5) 0.091(5) 0.097(5) 0.009(4) 0.064(4) 0.000(4)
C30 0.129(5) 0.102(4) 0.088(5) 0.001(4) 0.076(4) 0.011(5)
C30A 0.121(5) 0.096(5) 0.092(5) 0.003(4) 0.069(4) 0.008(5)
C31 0.109(5) 0.090(5) 0.120(5) -0.002(4) 0.073(4) -0.010(4)
C31A 0.114(5) 0.096(4) 0.107(5) 0.005(4) 0.071(4) -0.002(4)
C32 0.114(5) 0.102(4) 0.102(5) 0.005(4) 0.070(4) -0.015(4)
C32A 0.117(5) 0.103(5) 0.106(5) 0.004(4) 0.070(4) -0.011(5)

loop_
_atom_type_symbol
_atom_type_description
_atom_type_scat_dispersion_real
_atom_type_scat_dispersion_imag
_atom_type_scat_source
C C 0.0033 0.0016 'International Tables Vol C Tables 4.2.6.8 and 6.1.1.4'
H H 0.0000 0.0000 'International Tables Vol C Tables 4.2.6.8 and 6.1.1.4'
Cu Cu 0.3201 1.2651 'International Tables Vol C Tables 4.2.6.8 and 6.1.1.4'
I I -0.4742 1.8119 'International Tables Vol C Tables 4.2.6.8 and 6.1.1.4'
N N 0.0061 0.0033 'International Tables Vol C Tables 4.2.6.8 and 6.1.1.4'
O O 0.0106 0.0060 'International Tables Vol C Tables 4.2.6.8 and 6.1.1.4'

loop_
_geom_angle_atom_site_label_1
_geom_angle_atom_site_label_2
_geom_angle_atom_site_label_3
_geom_angle
_geom_angle_site_symmetry_1
_geom_angle_site_symmetry_3
_geom_angle_publ_flag
Cu1 I2 Cu2 64.37(2) . . ?
Cu1 I4 Cu2 64.48(2) . . ?
I2 Cu1 Cu2 57.88(2) . . ?
I3 Cu1 I2 122.32(3) . . ?
I3 Cu1 I4 121.93(3) . . ?
I3 Cu1 Cu2 178.73(3) . . ?
I4 Cu1 I2 115.73(3) . . ?
I4 Cu1 Cu2 57.85(2) . . ?
I1 Cu2 I2 122.09(3) . . ?
I1 Cu2 I4 122.48(3) . . ?
I1 Cu2 Cu1 179.60(4) . . ?
I2 Cu2 Cu1 57.75(2) . . ?
I4 Cu2 I2 115.42(3) . . ?
I4 Cu2 Cu1 57.67(2) . . ?
C13 O1 C12 113.1(8) . . ?
C12A O1A C13A 120.3(18) . . ?
C15 O2 C14 108.0(9) . . ?
C14A O2A C15A 137(2) . . ?
C16 O3 C17 129.0(11) . . ?
C17A O3A C16A 117.3(18) . . ?
C18 O4 C19 119.5(10) . . ?
C18A O4A C19A 133(2) . . ?
C21 O5 C20 118.4(12) . . ?
C20A O5A C21A 118(2) . . ?
C11 O6 C22 107.6(9) . . ?
C22A O6A C11A 118(2) . . ?
O6 C11 H11A 109.9 . . ?
O6 C11 H11B 109.9 . . ?
O6 C11 C12 109.0(9) . . ?
H11A C11 H11B 108.3 . . ?
C12 C11 H11A 109.9 . . ?
C12 C11 H11B 109.9 . . ?
O6A C11A H11C 110.5 . . ?
O6A C11A H11D 110.5 . . ?
O6A C11A C12A 106.3(18) . . ?
H11C C11A H11D 108.7 . . ?
C12A C11A H11C 110.5 . . ?
C12A C11A H11D 110.5 . . ?
O1 C12 C11 107.2(9) . . ?
O1 C12 H12A 110.3 . . ?
O1 C12 H12B 110.3 . . ?
C11 C12 H12A 110.3 . . ?
C11 C12 H12B 110.3 . . ?
H12A C12 H12B 108.5 . . ?
O1A C12A C11A 120(2) . . ?
O1A C12A H12C 107.4 . . ?
O1A C12A H12D 107.4 . . ?
C11A C12A H12C 107.4 . . ?
C11A C12A H12D 107.4 . . ?
H12C C12A H12D 106.9 . . ?
O1 C13 H13A 109.2 . . ?
O1 C13 H13B 109.2 . . ?
O1 C13 C14 112.1(10) . . ?
H13A C13 H13B 107.9 . . ?
C14 C13 H13A 109.2 . . ?
C14 C13 H13B 109.2 . . ?
O1A C13A H13C 107.5 . . ?
O1A C13A H13D 107.5 . . ?
H13C C13A H13D 107.0 . . ?
C14A C13A O1A 119.1(19) . . ?
C14A C13A H13C 107.5 . . ?
C14A C13A H13D 107.5 . . ?
O2 C14 H14A 109.8 . . ?
O2 C14 H14B 109.8 . . ?
C13 C14 O2 109.3(10) . . ?
C13 C14 H14A 109.8 . . ?
C13 C14 H14B 109.8 . . ?
H14A C14 H14B 108.3 . . ?
O2A C14A C13A 116.1(19) . . ?
O2A C14A H14C 108.2 . . ?
O2A C14A H14D 108.2 . . ?
C13A C14A H14C 108.2 . . ?
C13A C14A H14D 108.2 . . ?
H14C C14A H14D 107.4 . . ?
O2 C15 H15A 108.8 . . ?
O2 C15 H15B 108.8 . . ?
O2 C15 C16 113.7(11) . . ?
H15A C15 H15B 107.7 . . ?
C16 C15 H15A 108.8 . . ?
C16 C15 H15B 108.8 . . ?
O2A C15A H15C 110.3 . . ?
O2A C15A H15D 110.3 . . ?
O2A C15A C16A 107.3(19) . . ?
H15C C15A H15D 108.5 . . ?
C16A C15A H15C 110.3 . . ?
C16A C15A H15D 110.3 . . ?
O3 C16 C15 119.8(12) . . ?
O3 C16 H16A 107.4 . . ?
O3 C16 H16B 107.4 . . ?
C15 C16 H16A 107.4 . . ?
C15 C16 H16B 107.4 . . ?
H16A C16 H16B 106.9 . . ?
O3A C16A C15A 110(2) . . ?
O3A C16A H16C 109.6 . . ?
O3A C16A H16D 109.6 . . ?
C15A C16A H16C 109.6 . . ?
C15A C16A H16D 109.6 . . ?
H16C C16A H16D 108.1 . . ?
O3 C17 H17A 107.9 . . ?
O3 C17 H17B 107.9 . . ?
O3 C17 C18 117.7(10) . . ?
H17A C17 H17B 107.2 . . ?
C18 C17 H17A 107.9 . . ?
C18 C17 H17B 107.9 . . ?
O3A C17A H17C 107.4 . . ?
O3A C17A H17D 107.4 . . ?
O3A C17A C18A 120(2) . . ?
H17C C17A H17D 106.9 . . ?
C18A C17A H17C 107.4 . . ?
C18A C17A H17D 107.4 . . ?
O4 C18 H18A 107.7 . . ?
O4 C18 H18B 107.7 . . ?
C17 C18 O4 118.3(10) . . ?
C17 C18 H18A 107.7 . . ?
C17 C18 H18B 107.7 . . ?
H18A C18 H18B 107.1 . . ?
O4A C18A C17A 110(2) . . ?
O4A C18A H18C 124.9 . . ?
C17A C18A H18C 124.9 . . ?
O4 C19 H19A 108.4 . . ?
O4 C19 H19B 108.4 . . ?
O4 C19 C20 115.6(12) . . ?
H19A C19 H19B 107.5 . . ?
C20 C19 H19A 108.4 . . ?
C20 C19 H19B 108.4 . . ?
O4A C19A H19C 109.0 . . ?
O4A C19A H19D 109.0 . . ?
O4A C19A C20A 113(2) . . ?
H19C C19A H19D 107.8 . . ?
C20A C19A H19C 109.0 . . ?
C20A C19A H19D 109.0 . . ?
O5 C20 C19 110.8(11) . . ?
O5 C20 H20A 109.5 . . ?
O5 C20 H20B 109.5 . . ?
C19 C20 H20A 109.5 . . ?
C19 C20 H20B 109.5 . . ?
H20A C20 H20B 108.1 . . ?
O5A C20A C19A 111(2) . . ?
O5A C20A H20C 109.4 . . ?
O5A C20A H20D 109.4 . . ?
C19A C20A H20C 109.4 . . ?
C19A C20A H20D 109.4 . . ?
H20C C20A H20D 108.0 . . ?
O5 C21 H21A 109.5 . . ?
O5 C21 H21B 109.5 . . ?
O5 C21 C22 110.7(12) . . ?
H21A C21 H21B 108.1 . . ?
C22 C21 H21A 109.5 . . ?
C22 C21 H21B 109.5 . . ?
O5A C21A H21C 109.7 . . ?
O5A C21A H21D 109.7 . . ?
O5A C21A C22A 110(2) . . ?
H21C C21A H21D 108.2 . . ?
C22A C21A H21C 109.7 . . ?
C22A C21A H21D 109.7 . . ?
O6 C22 H22A 108.9 . . ?
O6 C22 H22B 108.9 . . ?
C21 C22 O6 113.3(11) . . ?
C21 C22 H22A 108.9 . . ?
C21 C22 H22B 108.9 . . ?
H22A C22 H22B 107.7 . . ?
O6A C22A C21A 108(2) . . ?
O6A C22A H22C 110.1 . . ?
O6A C22A H22D 110.1 . . ?
C21A C22A H22C 110.1 . . ?
C21A C22A H22D 110.1 . . ?
H22C C22A H22D 108.4 . . ?
C35 O7 C34 120.6(13) . . ?
C36 O8 C37 112.4(12) . . ?
C38 O9 C39 120.2(14) . . ?
C40 O10 C41 118.3(13) . . ?
C43 O11 C42 116.5(11) . . ?
C33 O12 C44 114.2(13) . . ?
O12 C33 H33A 106.9 . . ?
O12 C33 H33B 106.9 . . ?
H33A C33 H33B 106.7 . . ?
C34 C33 O12 121.7(13) . . ?
C34 C33 H33A 106.9 . . ?
C34 C33 H33B 106.9 . . ?
O7 C34 H34A 106.2 . . ?
O7 C34 H34B 106.2 . . ?
C33 C34 O7 124.7(14) . . ?
C33 C34 H34A 106.2 . . ?
C33 C34 H34B 106.2 . . ?
H34A C34 H34B 106.4 . . ?
O7 C35 H35A 107.5 . . ?
O7 C35 H35B 107.5 . . ?
O7 C35 C36 119.1(15) . . ?
H35A C35 H35B 107.0 . . ?
C36 C35 H35A 107.5 . . ?
C36 C35 H35B 107.5 . . ?
O8 C36 C35 115.5(14) . . ?
O8 C36 H36A 108.4 . . ?
O8 C36 H36B 108.4 . . ?
C35 C36 H36A 108.4 . . ?
C35 C36 H36B 108.4 . . ?
H36A C36 H36B 107.5 . . ?
O8 C37 H37A 107.5 . . ?
O8 C37 H37B 107.5 . . ?
H37A C37 H37B 107.0 . . ?
C38 C37 O8 119.3(13) . . ?
C38 C37 H37A 107.5 . . ?
C38 C37 H37B 107.5 . . ?
O9 C38 H38A 106.7 . . ?
O9 C38 H38B 106.7 . . ?
C37 C38 O9 122.7(14) . . ?
C37 C38 H38A 106.7 . . ?
C37 C38 H38B 106.7 . . ?
H38A C38 H38B 106.6 . . ?
O9 C39 H39A 106.1 . . ?
O9 C39 H39B 106.1 . . ?
H39A C39 H39B 106.3 . . ?
C40 C39 O9 124.9(15) . . ?
C40 C39 H39A 106.1 . . ?
C40 C39 H39B 106.1 . . ?
O10 C40 H40A 107.4 . . ?
O10 C40 H40B 107.4 . . ?
C39 C40 O10 119.8(13) . . ?
C39 C40 H40A 107.4 . . ?
C39 C40 H40B 107.4 . . ?
H40A C40 H40B 106.9 . . ?
O10 C41 H41A 108.3 . . ?
O10 C41 H41B 108.3 . . ?
O10 C41 C42 115.8(13) . . ?
H41A C41 H41B 107.4 . . ?
C42 C41 H41A 108.3 . . ?
C42 C41 H41B 108.3 . . ?
O11 C42 C41 114.2(12) . . ?
O11 C42 H42A 108.7 . . ?
O11 C42 H42B 108.7 . . ?
C41 C42 H42A 108.7 . . ?
C41 C42 H42B 108.7 . . ?
H42A C42 H42B 107.6 . . ?
O11 C43 H43A 108.1 . . ?
O11 C43 H43B 108.1 . . ?
O11 C43 C44 116.7(13) . . ?
H43A C43 H43B 107.3 . . ?
C44 C43 H43A 108.1 . . ?
C44 C43 H43B 108.1 . . ?
O12 C44 C43 110.3(13) . . ?
O12 C44 H44A 109.6 . . ?
O12 C44 H44B 109.6 . . ?
C43 C44 H44A 109.6 . . ?
C43 C44 H44B 109.6 . . ?
H44A C44 H44B 108.1 . . ?
C35A O7A C34A 118.2(18) . . ?
C36A O8A C37A 114.9(15) . . ?
C39A O9A C38A 124.5(16) . . ?
C41A O10A C40A 112.7(14) . . ?
C42A O11A C43A 121.2(14) . . ?
C33A O12A C44A 113.7(16) . . ?
O12A C33A H33C 107.0 . . ?
O12A C33A H33D 107.0 . . ?
H33C C33A H33D 106.8 . . ?
C34A C33A O12A 121.2(16) . . ?
C34A C33A H33C 107.0 . . ?
C34A C33A H33D 107.0 . . ?
O7A C34A H34C 107.1 . . ?
O7A C34A H34D 107.1 . . ?
C33A C34A O7A 121.0(16) . . ?
C33A C34A H34C 107.1 . . ?
C33A C34A H34D 107.1 . . ?
H34C C34A H34D 106.8 . . ?
O7A C35A H35C 108.1 . . ?
O7A C35A H35D 108.1 . . ?
O7A C35A C36A 116.7(15) . . ?
H35C C35A H35D 107.3 . . ?
C36A C35A H35C 108.1 . . ?
C36A C35A H35D 108.1 . . ?
O8A C36A C35A 126.1(15) . . ?
O8A C36A H36C 105.8 . . ?
O8A C36A H36D 105.8 . . ?
C35A C36A H36C 105.8 . . ?
C35A C36A H36D 105.8 . . ?
H36C C36A H36D 106.2 . . ?
O8A C37A H37C 106.9 . . ?
O8A C37A H37D 106.9 . . ?
H37C C37A H37D 106.7 . . ?
C38A C37A O8A 121.6(16) . . ?
C38A C37A H37C 106.9 . . ?
C38A C37A H37D 106.9 . . ?
O9A C38A H38C 106.1 . . ?
O9A C38A H38D 106.1 . . ?
C37A C38A O9A 124.9(15) . . ?
C37A C38A H38C 106.1 . . ?
C37A C38A H38D 106.1 . . ?
H38C C38A H38D 106.3 . . ?
O9A C39A H39C 106.8 . . ?
O9A C39A H39D 106.8 . . ?
O9A C39A C40A 122.3(15) . . ?
H39C C39A H39D 106.6 . . ?
C40A C39A H39C 106.8 . . ?
C40A C39A H39D 106.8 . . ?
O10A C40A H40C 108.3 . . ?
O10A C40A H40D 108.3 . . ?
C39A C40A O10A 115.8(15) . . ?
C39A C40A H40C 108.3 . . ?
C39A C40A H40D 108.3 . . ?
H40C C40A H40D 107.4 . . ?
O10A C41A H41C 108.1 . . ?
O10A C41A H41D 108.1 . . ?
O10A C41A C42A 116.9(14) . . ?
H41C C41A H41D 107.3 . . ?
C42A C41A H41C 108.1 . . ?
C42A C41A H41D 108.1 . . ?
O11A C42A C41A 118.4(14) . . ?
O11A C42A H42C 107.7 . . ?
O11A C42A H42D 107.7 . . ?
C41A C42A H42C 107.7 . . ?
C41A C42A H42D 107.7 . . ?
H42C C42A H42D 107.1 . . ?
O11A C43A H43C 107.5 . . ?
O11A C43A H43D 107.5 . . ?
H43C C43A H43D 107.0 . . ?
C44A C43A O11A 119.1(15) . . ?
C44A C43A H43C 107.5 . . ?
C44A C43A H43D 107.5 . . ?
O12A C44A H44C 106.7 . . ?
O12A C44A H44D 106.7 . . ?
C43A C44A O12A 122.5(16) . . ?
C43A C44A H44C 106.7 . . ?
C43A C44A H44D 106.7 . . ?
H44C C44A H44D 106.6 . . ?
H1AA N1 H1AB 109.5 . . ?
H1AA N1 H1AC 109.5 . . ?
H1AB N1 H1AC 109.5 . . ?
H1BD N1 H1BE 109.5 . . ?
H1BD N1 H1BF 109.5 . . ?
H1BE N1 H1BF 109.5 . . ?
C1 N1 H1AA 109.5 . . ?
C1 N1 H1AB 109.5 . . ?
C1 N1 H1AC 109.5 . . ?
C1A N1 H1BD 109.5 . . ?
C1A N1 H1BE 109.5 . . ?
C1A N1 H1BF 109.5 . . ?
N1 C1 C2 110.9(8) . . ?
N1 C1 C3 111.3(8) . . ?
N1 C1 C4 109.0(7) . . ?
C2 C1 C3 109.0(10) . . ?
C4 C1 C2 107.6(10) . . ?
C4 C1 C3 108.9(10) . . ?
N1 C1A C2A 107.5(9) . . ?
N1 C1A C3A 109.3(10) . . ?
N1 C1A C4A 109.8(10) . . ?
C2A C1A C3A 108.5(12) . . ?
C2A C1A C4A 109.7(12) . . ?
C4A C1A C3A 111.9(12) . . ?
C1 C2 H2A 109.5 . . ?
C1 C2 H2B 109.5 . . ?
H2A C2 H2B 108.1 . . ?
C5 C2 C1 110.7(9) . . ?
C5 C2 H2A 109.5 . . ?
C5 C2 H2B 109.5 . . ?
C1A C2A H2AA 109.8 . . ?
C1A C2A H2AB 109.8 . . ?
C1A C2A C6A 109.3(10) . . ?
H2AA C2A H2AB 108.3 . . ?
C6A C2A H2AA 109.8 . . ?
C6A C2A H2AB 109.8 . . ?
C1 C3 H3A 109.4 . . ?
C1 C3 H3B 109.4 . . ?
C1 C3 C7 111.0(9) . . ?
H3A C3 H3B 108.0 . . ?
C7 C3 H3A 109.4 . . ?
C7 C3 H3B 109.4 . . ?
C1A C3A H3AA 110.0 . . ?
C1A C3A H3AB 110.0 . . ?
C1A C3A C8A 108.5(11) . . ?
H3AA C3A H3AB 108.4 . . ?
C8A C3A H3AA 110.0 . . ?
C8A C3A H3AB 110.0 . . ?
C1 C4 H4A 109.3 . . ?
C1 C4 H4B 109.3 . . ?
C1 C4 C9 111.4(9) . . ?
H4A C4 H4B 108.0 . . ?
C9 C4 H4A 109.3 . . ?
C9 C4 H4B 109.3 . . ?
C1A C4A H4AA 110.0 . . ?
C1A C4A H4AB 110.0 . . ?
C1A C4A C10A 108.7(11) . . ?
H4AA C4A H4AB 108.3 . . ?
C10A C4A H4AA 110.0 . . ?
C10A C4A H4AB 110.0 . . ?
C2 C5 H5 110.2 . . ?
C6 C5 C2 107.2(10) . . ?
C6 C5 H5 110.2 . . ?
C10 C5 C2 112.9(11) . . ?
C10 C5 H5 110.2 . . ?
C10 C5 C6 106.0(10) . . ?
H5AA C5A H5AB 108.2 . . ?
C6A C5A H5AA 109.8 . . ?
C6A C5A H5AB 109.8 . . ?
C6A C5A C10A 109.4(10) . . ?
C10A C5A H5AA 109.8 . . ?
C10A C5A H5AB 109.8 . . ?
C5 C6 H6A 109.0 . . ?
C5 C6 H6B 109.0 . . ?
C5 C6 C7 112.7(10) . . ?
H6A C6 H6B 107.8 . . ?
C7 C6 H6A 109.0 . . ?
C7 C6 H6B 109.0 . . ?
C2A C6A H6AA 109.4 . . ?
C5A C6A C2A 106.8(13) . . ?
C5A C6A H6AA 109.4 . . ?
C5A C6A C7A 111.6(12) . . ?
C7A C6A C2A 110.3(13) . . ?
C7A C6A H6AA 109.4 . . ?
C3 C7 H7 110.5 . . ?
C6 C7 C3 108.5(11) . . ?
C6 C7 H7 110.5 . . ?
C6 C7 C8 107.6(10) . . ?
C8 C7 C3 109.2(11) . . ?
C8 C7 H7 110.5 . . ?
C6A C7A H7AA 109.6 . . ?
C6A C7A H7AB 109.6 . . ?
C6A C7A C8A 110.2(10) . . ?
H7AA C7A H7AB 108.1 . . ?
C8A C7A H7AA 109.6 . . ?
C8A C7A H7AB 109.6 . . ?
C7 C8 H8A 109.8 . . ?
C7 C8 H8B 109.8 . . ?
H8A C8 H8B 108.2 . . ?
C9 C8 C7 109.5(9) . . ?
C9 C8 H8A 109.8 . . ?
C9 C8 H8B 109.8 . . ?
C3A C8A H8AA 110.0 . . ?
C7A C8A C3A 105.5(13) . . ?
C7A C8A H8AA 110.0 . . ?
C9A C8A C3A 112.7(14) . . ?
C9A C8A C7A 108.5(11) . . ?
C9A C8A H8AA 110.0 . . ?
C4 C9 H9 109.7 . . ?
C8 C9 C4 111.9(11) . . ?
C8 C9 H9 109.7 . . ?
C8 C9 C10 107.8(10) . . ?
C10 C9 C4 107.8(11) . . ?
C10 C9 H9 109.7 . . ?
C8A C9A H9AA 109.3 . . ?
C8A C9A H9AB 109.3 . . ?
C8A C9A C10A 111.6(10) . . ?
H9AA C9A H9AB 108.0 . . ?
C10A C9A H9AA 109.3 . . ?
C10A C9A H9AB 109.3 . . ?
C5 C10 C9 110.3(9) . . ?
C5 C10 H10A 109.6 . . ?
C5 C10 H10B 109.6 . . ?
C9 C10 H10A 109.6 . . ?
C9 C10 H10B 109.6 . . ?
H10A C10 H10B 108.1 . . ?
C4A C10A H10C 110.0 . . ?
C5A C10A C4A 111.0(13) . . ?
C5A C10A H10C 110.0 . . ?
C9A C10A C4A 107.0(13) . . ?
C9A C10A C5A 108.7(11) . . ?
C9A C10A H10C 110.0 . . ?
H2AC N2 H2AD 109.5 . . ?
H2AC N2 H2AE 109.5 . . ?
H2AD N2 H2AE 109.5 . . ?
H2BF N2 H2BG 109.5 . . ?
H2BF N2 H2BH 109.5 . . ?
H2BG N2 H2BH 109.5 . . ?
C23 N2 H2AC 109.5 . . ?
C23 N2 H2AD 109.5 . . ?
C23 N2 H2AE 109.5 . . ?
C23A N2 H2BF 109.5 . . ?
C23A N2 H2BG 109.5 . . ?
C23A N2 H2BH 109.5 . . ?
N2 C23 C25 109.3(8) . . ?
C24 C23 N2 110.0(9) . . ?
C24 C23 C25 107.7(11) . . ?
C24 C23 C26 110.4(11) . . ?
C26 C23 N2 109.4(9) . . ?
C26 C23 C25 110.0(11) . . ?
N2 C23A C24A 109.1(10) . . ?
N2 C23A C25A 110.2(10) . . ?
N2 C23A C26A 107.4(9) . . ?
C24A C23A C25A 108.3(10) . . ?
C24A C23A C26A 105.6(12) . . ?
C25A C23A C26A 115.9(12) . . ?
C23 C24 H24A 109.4 . . ?
C23 C24 H24B 109.4 . . ?
C23 C24 C32 111.3(10) . . ?
H24A C24 H24B 108.0 . . ?
C32 C24 H24A 109.4 . . ?
C32 C24 H24B 109.4 . . ?
C23A C24A H24C 109.4 . . ?
C23A C24A H24D 109.4 . . ?
C23A C24A C27A 111.1(9) . . ?
H24C C24A H24D 108.0 . . ?
C27A C24A H24C 109.4 . . ?
C27A C24A H24D 109.4 . . ?
C23 C25 H25A 110.3 . . ?
C23 C25 H25B 110.3 . . ?
C23 C25 C28 107.1(11) . . ?
H25A C25 H25B 108.5 . . ?
C28 C25 H25A 110.3 . . ?
C28 C25 H25B 110.3 . . ?
C23A C25A H25C 110.2 . . ?
C23A C25A H25D 110.2 . . ?
C23A C25A C31A 107.5(9) . . ?
H25C C25A H25D 108.5 . . ?
C31A C25A H25C 110.2 . . ?
C31A C25A H25D 110.2 . . ?
C23 C26 H26A 110.1 . . ?
C23 C26 H26B 110.1 . . ?
C23 C26 C30 108.1(9) . . ?
H26A C26 H26B 108.4 . . ?
C30 C26 H26A 110.1 . . ?
C30 C26 H26B 110.1 . . ?
C23A C26A H26C 109.5 . . ?
C23A C26A H26D 109.5 . . ?
C23A C26A C29A 110.8(11) . . ?
H26C C26A H26D 108.1 . . ?
C29A C26A H26C 109.5 . . ?
C29A C26A H26D 109.5 . . ?
H27A C27 H27B 107.0 . . ?
C28 C27 H27A 107.4 . . ?
C28 C27 H27B 107.4 . . ?
C32 C27 H27A 107.4 . . ?
C32 C27 H27B 107.4 . . ?
C32 C27 C28 119.6(15) . . ?
C24A C27A H27C 111.4 . . ?
C28A C27A C24A 100.7(13) . . ?
C28A C27A H27C 111.4 . . ?
C32A C27A C24A 112.3(11) . . ?
C32A C27A H27C 111.4 . . ?
C32A C27A C28A 109.3(14) . . ?
C25 C28 H28 111.4 . . ?
C27 C28 C25 96.4(14) . . ?
C27 C28 H28 111.4 . . ?
C29 C28 C25 110.3(13) . . ?
C29 C28 C27 115.1(19) . . ?
C29 C28 H28 111.4 . . ?
C27A C28A H28A 108.3 . . ?
C27A C28A H28B 108.3 . . ?
H28A C28A H28B 107.4 . . ?
C29A C28A C27A 116.0(13) . . ?
C29A C28A H28A 108.3 . . ?
C29A C28A H28B 108.3 . . ?
C28 C29 H29A 108.3 . . ?
C28 C29 H29B 108.3 . . ?
C28 C29 C30 115.9(14) . . ?
H29A C29 H29B 107.4 . . ?
C30 C29 H29A 108.3 . . ?
C30 C29 H29B 108.3 . . ?
C26A C29A H29C 112.9 . . ?
C28A C29A C26A 109.6(13) . . ?
C28A C29A H29C 112.9 . . ?
C28A C29A C30A 110.8(13) . . ?
C30A C29A C26A 96.6(12) . . ?
C30A C29A H29C 112.9 . . ?
C26 C30 H30 114.0 . . ?
C29 C30 C26 89.7(11) . . ?
C29 C30 H30 114.0 . . ?
C31 C30 C26 105.6(13) . . ?
C31 C30 C29 116.7(13) . . ?
C31 C30 H30 114.0 . . ?
C29A C30A H30A 108.4 . . ?
C29A C30A H30B 108.4 . . ?
C29A C30A C31A 115.7(12) . . ?
H30A C30A H30B 107.4 . . ?
C31A C30A H30A 108.4 . . ?
C31A C30A H30B 108.4 . . ?
C30 C31 H31A 108.2 . . ?
C30 C31 H31B 108.2 . . ?
C30 C31 C32 116.5(15) . . ?
H31A C31 H31B 107.3 . . ?
C32 C31 H31A 108.2 . . ?
C32 C31 H31B 108.2 . . ?
C25A C31A H31C 111.2 . . ?
C30A C31A C25A 106.9(13) . . ?
C30A C31A H31C 111.2 . . ?
C30A C31A C32A 115.2(13) . . ?
C32A C31A C25A 100.5(11) . . ?
C32A C31A H31C 111.2 . . ?
C24 C32 H32 113.1 . . ?
C27 C32 C24 107.7(13) . . ?
C27 C32 C31 114.8(14) . . ?
C27 C32 H32 113.1 . . ?
C31 C32 C24 93.4(13) . . ?
C31 C32 H32 113.1 . . ?
C27A C32A C31A 111.5(11) . . ?
C27A C32A H32A 109.3 . . ?
C27A C32A H32B 109.3 . . ?
C31A C32A H32A 109.3 . . ?
C31A C32A H32B 109.3 . . ?
H32A C32A H32B 108.0 . . ?

loop_
_geom_bond_atom_site_label_1
_geom_bond_atom_site_label_2
_geom_bond_distance
_geom_bond_site_symmetry_2
_geom_bond_publ_flag
I1 Cu2 2.5014(7) . ?
I2 Cu1 2.5762(8) . ?
I2 Cu2 2.5800(8) . ?
I3 Cu1 2.4975(8) . ?
I4 Cu1 2.5717(8) . ?
I4 Cu2 2.5766(8) . ?
Cu1 Cu2 2.7464(10) . ?
O1 C12 1.415(9) . ?
O1 C13 1.390(9) . ?
O1A C12A 1.365(14) . ?
O1A C13A 1.384(14) . ?
O2 C14 1.403(9) . ?
O2 C15 1.386(10) . ?
O2A C14A 1.338(14) . ?
O2A C15A 1.363(14) . ?
O3 C16 1.340(10) . ?
O3 C17 1.372(9) . ?
O3A C16A 1.379(14) . ?
O3A C17A 1.356(14) . ?
O4 C18 1.387(9) . ?
O4 C19 1.393(10) . ?
O4A C18A 1.347(14) . ?
O4A C19A 1.354(14) . ?
O5 C20 1.386(10) . ?
O5 C21 1.379(10) . ?
O5A C20A 1.380(15) . ?
O5A C21A 1.381(14) . ?
O6 C11 1.404(9) . ?
O6 C22 1.438(10) . ?
O6A C11A 1.383(14) . ?
O6A C22A 1.380(14) . ?
C11 H11A 0.9700 . ?
C11 H11B 0.9700 . ?
C11 C12 1.423(10) . ?
C11A H11C 0.9700 . ?
C11A H11D 0.9700 . ?
C11A C12A 1.405(16) . ?
C12 H12A 0.9700 . ?
C12 H12B 0.9700 . ?
C12A H12C 0.9700 . ?
C12A H12D 0.9700 . ?
C13 H13A 0.9700 . ?
C13 H13B 0.9700 . ?
C13 C14 1.397(10) . ?
C13A H13C 0.9700 . ?
C13A H13D 0.9700 . ?
C13A C14A 1.370(16) . ?
C14 H14A 0.9700 . ?
C14 H14B 0.9700 . ?
C14A H14C 0.9700 . ?
C14A H14D 0.9700 . ?
C15 H15A 0.9700 . ?
C15 H15B 0.9700 . ?
C15 C16 1.420(11) . ?
C15A H15C 0.9700 . ?
C15A H15D 0.9700 . ?
C15A C16A 1.438(16) . ?
C16 H16A 0.9700 . ?
C16 H16B 0.9700 . ?
C16A H16C 0.9700 . ?
C16A H16D 0.9700 . ?
C17 H17A 0.9700 . ?
C17 H17B 0.9700 . ?
C17 C18 1.384(11) . ?
C17A H17C 0.9700 . ?
C17A H17D 0.9700 . ?
C17A C18A 1.397(16) . ?
C18 H18A 0.9700 . ?
C18 H18B 0.9700 . ?
C18A H18C 0.9300 . ?
C19 H19A 0.9700 . ?
C19 H19B 0.9700 . ?
C19 C20 1.406(11) . ?
C19A H19C 0.9700 . ?
C19A H19D 0.9700 . ?
C19A C20A 1.391(16) . ?
C20 H20A 0.9700 . ?
C20 H20B 0.9700 . ?
C20A H20C 0.9700 . ?
C20A H20D 0.9700 . ?
C21 H21A 0.9700 . ?
C21 H21B 0.9700 . ?
C21 C22 1.407(11) . ?
C21A H21C 0.9700 . ?
C21A H21D 0.9700 . ?
C21A C22A 1.439(16) . ?
C22 H22A 0.9700 . ?
C22 H22B 0.9700 . ?
C22A H22C 0.9700 . ?
C22A H22D 0.9700 . ?
O7 C34 1.358(12) . ?
O7 C35 1.342(12) . ?
O8 C36 1.361(12) . ?
O8 C37 1.363(11) . ?
O9 C38 1.348(12) . ?
O9 C39 1.353(12) . ?
O10 C40 1.366(12) . ?
O10 C41 1.380(12) . ?
O11 C42 1.361(11) . ?
O11 C43 1.356(11) . ?
O12 C33 1.359(11) . ?
O12 C44 1.385(15) . ?
C33 H33A 0.9700 . ?
C33 H33B 0.9700 . ?
C33 C34 1.328(13) . ?
C34 H34A 0.9700 . ?
C34 H34B 0.9700 . ?
C35 H35A 0.9700 . ?
C35 H35B 0.9700 . ?
C35 C36 1.372(13) . ?
C36 H36A 0.9700 . ?
C36 H36B 0.9700 . ?
C37 H37A 0.9700 . ?
C37 H37B 0.9700 . ?
C37 C38 1.334(12) . ?
C38 H38A 0.9700 . ?
C38 H38B 0.9700 . ?
C39 H39A 0.9700 . ?
C39 H39B 0.9700 . ?
C39 C40 1.298(13) . ?
C40 H40A 0.9700 . ?
C40 H40B 0.9700 . ?
C41 H41A 0.9700 . ?
C41 H41B 0.9700 . ?
C41 C42 1.381(12) . ?
C42 H42A 0.9700 . ?
C42 H42B 0.9700 . ?
C43 H43A 0.9700 . ?
C43 H43B 0.9700 . ?
C43 C44 1.385(12) . ?
C44 H44A 0.9700 . ?
C44 H44B 0.9700 . ?
O7A C34A 1.355(12) . ?
O7A C35A 1.334(13) . ?
O8A C36A 1.333(12) . ?
O8A C37A 1.337(12) . ?
O9A C38A 1.357(13) . ?
O9A C39A 1.352(13) . ?
O10A C40A 1.368(12) . ?
O10A C41A 1.360(13) . ?
O11A C42A 1.342(12) . ?
O11A C43A 1.345(12) . ?
O12A C33A 1.365(13) . ?
O12A C44A 1.389(15) . ?
C33A H33C 0.9700 . ?
C33A H33D 0.9700 . ?
C33A C34A 1.297(13) . ?
C34A H34C 0.9700 . ?
C34A H34D 0.9700 . ?
C35A H35C 0.9700 . ?
C35A H35D 0.9700 . ?
C35A C36A 1.358(13) . ?
C36A H36C 0.9700 . ?
C36A H36D 0.9700 . ?
C37A H37C 0.9700 . ?
C37A H37D 0.9700 . ?
C37A C38A 1.336(13) . ?
C38A H38C 0.9700 . ?
C38A H38D 0.9700 . ?
C39A H39C 0.9700 . ?
C39A H39D 0.9700 . ?
C39A C40A 1.353(14) . ?
C40A H40C 0.9700 . ?
C40A H40D 0.9700 . ?
C41A H41C 0.9700 . ?
C41A H41D 0.9700 . ?
C41A C42A 1.372(13) . ?
C42A H42C 0.9700 . ?
C42A H42D 0.9700 . ?
C43A H43C 0.9700 . ?
C43A H43D 0.9700 . ?
C43A C44A 1.336(13) . ?
C44A H44C 0.9700 . ?
C44A H44D 0.9700 . ?
N1 H1AA 0.8900 . ?
N1 H1AB 0.8900 . ?
N1 H1AC 0.8900 . ?
N1 H1BD 0.8900 . ?
N1 H1BE 0.8900 . ?
N1 H1BF 0.8900 . ?
N1 C1 1.494(10) . ?
N1 C1A 1.482(12) . ?
C1 C2 1.516(10) . ?
C1 C3 1.523(10) . ?
C1 C4 1.515(10) . ?
C1A C2A 1.522(11) . ?
C1A C3A 1.532(11) . ?
C1A C4A 1.525(11) . ?
C2 H2A 0.9700 . ?
C2 H2B 0.9700 . ?
C2 C5 1.515(10) . ?
C2A H2AA 0.9700 . ?
C2A H2AB 0.9700 . ?
C2A C6A 1.527(10) . ?
C3 H3A 0.9700 . ?
C3 H3B 0.9700 . ?
C3 C7 1.527(10) . ?
C3A H3AA 0.9700 . ?
C3A H3AB 0.9700 . ?
C3A C8A 1.534(11) . ?
C4 H4A 0.9700 . ?
C4 H4B 0.9700 . ?
C4 C9 1.524(10) . ?
C4A H4AA 0.9700 . ?
C4A H4AB 0.9700 . ?
C4A C10A 1.540(11) . ?
C5 H5 0.9800 . ?
C5 C6 1.511(11) . ?
C5 C10 1.507(10) . ?
C5A H5AA 0.9700 . ?
C5A H5AB 0.9700 . ?
C5A C6A 1.518(11) . ?
C5A C10A 1.531(11) . ?
C6 H6A 0.9700 . ?
C6 H6B 0.9700 . ?
C6 C7 1.515(11) . ?
C6A H6AA 0.9800 . ?
C6A C7A 1.518(11) . ?
C7 H7 0.9800 . ?
C7 C8 1.521(10) . ?
C7A H7AA 0.9700 . ?
C7A H7AB 0.9700 . ?
C7A C8A 1.525(11) . ?
C8 H8A 0.9700 . ?
C8 H8B 0.9700 . ?
C8 C9 1.513(10) . ?
C8A H8AA 0.9800 . ?
C8A C9A 1.518(11) . ?
C9 H9 0.9800 . ?
C9 C10 1.520(10) . ?
C9A H9AA 0.9700 . ?
C9A H9AB 0.9700 . ?
C9A C10A 1.528(11) . ?
C10 H10A 0.9700 . ?
C10 H10B 0.9700 . ?
C10A H10C 0.9800 . ?
N2 H2AC 0.8900 . ?
N2 H2AD 0.8900 . ?
N2 H2AE 0.8900 . ?
N2 H2BF 0.8900 . ?
N2 H2BG 0.8900 . ?
N2 H2BH 0.8900 . ?
N2 C23 1.504(9) . ?
N2 C23A 1.504(11) . ?
C23 C24 1.488(18) . ?
C23 C25 1.535(17) . ?
C23 C26 1.492(16) . ?
C23A C24A 1.511(11) . ?
C23A C25A 1.518(11) . ?
C23A C26A 1.527(11) . ?
C24 H24A 0.9700 . ?
C24 H24B 0.9700 . ?
C24 C32 1.648(19) . ?
C24A H24C 0.9700 . ?
C24A H24D 0.9700 . ?
C24A C27A 1.535(11) . ?
C25 H25A 0.9700 . ?
C25 H25B 0.9700 . ?
C25 C28 1.66(2) . ?
C25A H25C 0.9700 . ?
C25A H25D 0.9700 . ?
C25A C31A 1.568(11) . ?
C26 H26A 0.9700 . ?
C26 H26B 0.9700 . ?
C26 C30 1.783(19) . ?
C26A H26C 0.9700 . ?
C26A H26D 0.9700 . ?
C26A C29A 1.539(11) . ?
C27 H27A 0.9700 . ?
C27 H27B 0.9700 . ?
C27 C28 1.43(2) . ?
C27 C32 1.40(2) . ?
C27A H27C 0.9800 . ?
C27A C28A 1.514(11) . ?
C27A C32A 1.510(11) . ?
C28 H28 0.9800 . ?
C28 C29 1.37(2) . ?
C28A H28A 0.9700 . ?
C28A H28B 0.9700 . ?
C28A C29A 1.511(11) . ?
C29 H29A 0.9700 . ?
C29 H29B 0.9700 . ?
C29 C30 1.57(2) . ?
C29A H29C 0.9800 . ?
C29A C30A 1.514(11) . ?
C30 H30 0.9800 . ?
C30 C31 1.39(2) . ?
C30A H30A 0.9700 . ?
C30A H30B 0.9700 . ?
C30A C31A 1.522(11) . ?
C31 H31A 0.9700 . ?
C31 H31B 0.9700 . ?
C31 C32 1.49(2) . ?
C31A H31C 0.9800 . ?
C31A C32A 1.529(11) . ?
C32 H32 0.9800 . ?
C32A H32A 0.9700 . ?
C32A H32B 0.9700 . ?

loop_
_geom_torsion_atom_site_label_1
_geom_torsion_atom_site_label_2
_geom_torsion_atom_site_label_3
_geom_torsion_atom_site_label_4
_geom_torsion
_geom_torsion_site_symmetry_1
_geom_torsion_site_symmetry_2
_geom_torsion_site_symmetry_3
_geom_torsion_site_symmetry_4
_geom_torsion_publ_flag
O1 C13 C14 O2 66.8(16) . . . . ?
O1A C13A C14A O2A -34(6) . . . . ?
O2 C15 C16 O3 -44(3) . . . . ?
O2A C15A C16A O3A -125(4) . . . . ?
O3 C17 C18 O4 -37(3) . . . . ?
O3A C17A C18A O4A -91(4) . . . . ?
O4 C19 C20 O5 57(2) . . . . ?
O4A C19A C20A O5A 61(5) . . . . ?
O5 C21 C22 O6 62(2) . . . . ?
O5A C21A C22A O6A 70(4) . . . . ?
O6 C11 C12 O1 -72.1(12) . . . . ?
O6A C11A C12A O1A 47(5) . . . . ?
C11 O6 C22 C21 -169.8(13) . . . . ?
C11A O6A C22A C21A 149(2) . . . . ?
C12 O1 C13 C14 174.4(12) . . . . ?
C12A O1A C13A C14A -178(4) . . . . ?
C13 O1 C12 C11 -166.4(11) . . . . ?
C13A O1A C12A C11A 162(3) . . . . ?
C14 O2 C15 C16 148.7(15) . . . . ?
C14A O2A C15A C16A -173(4) . . . . ?
C15 O2 C14 C13 178.3(12) . . . . ?
C15A O2A C14A C13A -153(4) . . . . ?
C16 O3 C17 C18 -165.4(16) . . . . ?
C16A O3A C17A C18A -7(5) . . . . ?
C17 O3 C16 C15 -123.9(19) . . . . ?
C17A O3A C16A C15A 169(3) . . . . ?
C18 O4 C19 C20 161.3(15) . . . . ?
C18A O4A C19A C20A -178(3) . . . . ?
C19 O4 C18 C17 -170.5(16) . . . . ?
C19A O4A C18A C17A -118(4) . . . . ?
C20 O5 C21 C22 98.1(17) . . . . ?
C20A O5A C21A C22A 100(4) . . . . ?
C21 O5 C20 C19 169.3(13) . . . . ?
C21A O5A C20A C19A 172(3) . . . . ?
C22 O6 C11 C12 172.7(11) . . . . ?
C22A O6A C11A C12A 96(4) . . . . ?
O7 C35 C36 O8 48(3) . . . . ?
O8 C37 C38 O9 -19(4) . . . . ?
O9 C39 C40 O10 25(4) . . . . ?
O10 C41 C42 O11 -63(3) . . . . ?
O11 C43 C44 O12 63(2) . . . . ?
O12 C33 C34 O7 2(4) . . . . ?
C33 O12 C44 C43 -174.1(16) . . . . ?
C34 O7 C35 C36 163(2) . . . . ?
C35 O7 C34 C33 166(2) . . . . ?
C36 O8 C37 C38 146(2) . . . . ?
C37 O8 C36 C35 -172(2) . . . . ?
C38 O9 C39 C40 174(3) . . . . ?
C39 O9 C38 C37 178(3) . . . . ?
C40 O10 C41 C42 173.7(17) . . . . ?
C41 O10 C40 C39 -143(2) . . . . ?
C42 O11 C43 C44 174.2(19) . . . . ?
C43 O11 C42 C41 -172.8(18) . . . . ?
C44 O12 C33 C34 126(2) . . . . ?
O7A C35A C36A O8A -18(4) . . . . ?
O8A C37A C38A O9A -22(5) . . . . ?
O9A C39A C40A O10A 28(4) . . . . ?
O10A C41A C42A O11A -30(4) . . . . ?
O11A C43A C44A O12A 32(4) . . . . ?
O12A C33A C34A O7A -13(4) . . . . ?
C33A O12A C44A C43A -154(3) . . . . ?
C34A O7A C35A C36A -173(3) . . . . ?
C35A O7A C34A C33A -173(3) . . . . ?
C36A O8A C37A C38A 155(3) . . . . ?
C37A O8A C36A C35A -124(3) . . . . ?
C38A O9A C39A C40A 163(3) . . . . ?
C39A O9A C38A C37A -163(3) . . . . ?
C40A O10A C41A C42A 158(2) . . . . ?
C41A O10A C40A C39A -178(3) . . . . ?
C42A O11A C43A C44A 173(3) . . . . ?
C43A O11A C42A C41A -171(2) . . . . ?
C44A O12A C33A C34A 160(3) . . . . ?
N1 C1 C2 C5 -176.2(10) . . . . ?
N1 C1 C3 C7 179.1(10) . . . . ?
N1 C1 C4 C9 -177.4(11) . . . . ?
N1 C1A C2A C6A 177.3(13) . . . . ?
N1 C1A C3A C8A 178.1(13) . . . . ?
N1 C1A C4A C10A 175.7(13) . . . . ?
C1 C2 C5 C6 -60.8(14) . . . . ?
C1 C2 C5 C10 55.5(15) . . . . ?
C1 C3 C7 C6 56.1(15) . . . . ?
C1 C3 C7 C8 -60.8(15) . . . . ?
C1 C4 C9 C8 56.0(16) . . . . ?
C1 C4 C9 C10 -62.4(15) . . . . ?
C1A C2A C6A C5A 64.6(16) . . . . ?
C1A C2A C6A C7A -56.9(17) . . . . ?
C1A C3A C8A C7A 65.7(16) . . . . ?
C1A C3A C8A C9A -52.5(17) . . . . ?
C1A C4A C10A C5A -56.3(17) . . . . ?
C1A C4A C10A C9A 62.2(17) . . . . ?
C2 C1 C3 C7 -58.2(14) . . . . ?
C2 C1 C4 C9 62.2(14) . . . . ?
C2 C5 C6 C7 60.2(13) . . . . ?
C2 C5 C10 C9 -55.3(15) . . . . ?
C2A C1A C3A C8A -65.0(16) . . . . ?
C2A C1A C4A C10A 57.7(17) . . . . ?
C2A C6A C7A C8A 60.0(16) . . . . ?
C3 C1 C2 C5 60.9(13) . . . . ?
C3 C1 C4 C9 -55.7(15) . . . . ?
C3 C7 C8 C9 58.5(14) . . . . ?
C3A C1A C2A C6A 59.2(16) . . . . ?
C3A C1A C4A C10A -62.7(17) . . . . ?
C3A C8A C9A C10A 56.6(17) . . . . ?
C4 C1 C2 C5 -57.0(13) . . . . ?
C4 C1 C3 C7 58.9(14) . . . . ?
C4 C9 C10 C5 57.0(13) . . . . ?
C4A C1A C2A C6A -63.3(16) . . . . ?
C4A C1A C3A C8A 56.2(17) . . . . ?
C5 C6 C7 C3 -58.1(13) . . . . ?
C5 C6 C7 C8 59.9(13) . . . . ?
C5A C6A C7A C8A -58.5(17) . . . . ?
C6 C5 C10 C9 61.7(13) . . . . ?
C6 C7 C8 C9 -59.1(13) . . . . ?
C6A C5A C10A C4A 59.8(16) . . . . ?
C6A C5A C10A C9A -57.7(16) . . . . ?
C6A C7A C8A C3A -63.3(16) . . . . ?
C6A C7A C8A C9A 57.7(17) . . . . ?
C7 C8 C9 C4 -56.7(14) . . . . ?
C7 C8 C9 C10 61.7(13) . . . . ?
C7A C8A C9A C10A -59.7(17) . . . . ?
C8 C9 C10 C5 -64.0(13) . . . . ?
C8A C9A C10A C4A -59.9(16) . . . . ?
C8A C9A C10A C5A 60.1(17) . . . . ?
C10 C5 C6 C7 -60.6(13) . . . . ?
C10A C5A C6A C2A -62.3(15) . . . . ?
C10A C5A C6A C7A 58.3(16) . . . . ?
N2 C23 C24 C32 -171.7(10) . . . . ?
N2 C23 C25 C28 -172.9(10) . . . . ?
N2 C23 C26 C30 -169.6(9) . . . . ?
N2 C23A C24A C27A 174.2(11) . . . . ?
N2 C23A C25A C31A 171.6(11) . . . . ?
N2 C23A C26A C29A 175.0(12) . . . . ?
C23 C24 C32 C27 45.4(18) . . . . ?
C23 C24 C32 C31 -72.0(15) . . . . ?
C23 C25 C28 C27 -70.5(16) . . . . ?
C23 C25 C28 C29 49.3(18) . . . . ?
C23 C26 C30 C29 -71.4(14) . . . . ?
C23 C26 C30 C31 46.4(16) . . . . ?
C23A C24A C27A C28A 68.2(15) . . . . ?
C23A C24A C27A C32A -48.0(18) . . . . ?
C23A C25A C31A C30A -48.3(15) . . . . ?
C23A C25A C31A C32A 72.3(14) . . . . ?
C23A C26A C29A C28A -51.2(18) . . . . ?
C23A C26A C29A C30A 63.7(15) . . . . ?
C24 C23 C25 C28 67.7(14) . . . . ?
C24 C23 C26 C30 -48.4(14) . . . . ?
C24A C23A C25A C31A -69.1(14) . . . . ?
C24A C23A C26A C29A 58.6(15) . . . . ?
C24A C27A C28A C29A -60.4(18) . . . . ?
C24A C27A C32A C31A 56.4(18) . . . . ?
C25 C23 C24 C32 -52.7(15) . . . . ?
C25 C23 C26 C30 70.3(13) . . . . ?
C25 C28 C29 C30 -70.7(18) . . . . ?
C25A C23A C24A C27A 54.3(15) . . . . ?
C25A C23A C26A C29A -61.3(16) . . . . ?
C25A C31A C32A C27A -65.8(16) . . . . ?
C26 C23 C24 C32 67.5(15) . . . . ?
C26 C23 C25 C28 -52.7(14) . . . . ?
C26 C30 C31 C32 -68.1(17) . . . . ?
C26A C23A C24A C27A -70.6(14) . . . . ?
C26A C23A C25A C31A 49.3(15) . . . . ?
C26A C29A C30A C31A -72.7(15) . . . . ?
C27 C28 C29 C30 37(2) . . . . ?
C27A C28A C29A C26A 55(2) . . . . ?
C27A C28A C29A C30A -51(2) . . . . ?
C28 C27 C32 C24 -62(2) . . . . ?
C28 C27 C32 C31 41(2) . . . . ?
C28 C29 C30 C26 75.0(15) . . . . ?
C28 C29 C30 C31 -32(2) . . . . ?
C28A C27A C32A C31A -54.5(17) . . . . ?
C28A C29A C30A C31A 41.2(19) . . . . ?
C29 C30 C31 C32 30(2) . . . . ?
C29A C30A C31A C25A 68.4(17) . . . . ?
C29A C30A C31A C32A -42.3(18) . . . . ?
C30 C31 C32 C24 77.3(15) . . . . ?
C30 C31 C32 C27 -34(2) . . . . ?
C30A C31A C32A C27A 48.6(18) . . . . ?
C32 C27 C28 C25 72.1(19) . . . . ?
C32 C27 C28 C29 -44(2) . . . . ?
C32A C27A C28A C29A 58.0(19) . . . . ?
